data_4345042
loop_
_publ_author_name
'Jones, Jason R.'
'Ziller, Joseph W.'
'Borovik, A. S.'

_publ_section_title
;
 Modulating the Primary and Secondary Coordination Spheres within a Series
 of Co(II)-OH Complexes.
;
_journal_issue 3
_journal_name_full 'Inorganic chemistry'
_journal_page_first 1112
_journal_page_last 1120
_journal_paper_doi 10.1021/acs.inorgchem.6b01956
_journal_volume 56
_journal_year 2017
_chemical_formula_sum 'C81 H102 Co3 K6 N12 O21 S9'
_chemical_formula_weight 2279.67
_space_group_crystal_system monoclinic
_space_group_IT_number 14
_space_group_name_Hall '-P 2ybc'
_space_group_name_H-M_alt 'P 1 21/c 1'
_symmetry_space_group_name_Hall '-P 2ybc'
_symmetry_space_group_name_H-M 'P 1 21/c 1'
_atom_sites_solution_hydrogens mixed
_atom_sites_solution_primary direct
_atom_sites_solution_secondary difmap
_audit_creation_method SHELXL-2014/7
_cell_angle_alpha 90
_cell_angle_beta 111.2036(9)
_cell_angle_gamma 90
_cell_formula_units_Z 4
_cell_length_a 19.4569(14)
_cell_length_b 32.796(2)
_cell_length_c 18.3948(13)
_cell_measurement_reflns_used 9572
_cell_measurement_temperature 88(2)
_cell_measurement_theta_max 25.70
_cell_measurement_theta_min 2.18
_cell_volume 10943.2(13)
_computing_cell_refinement 'Bruker SAINT 8.34a, 2013'
_computing_data_collection 'Bruker APEX2 2014.11-0, 2014'
_computing_data_reduction 'Bruker SAINT 8.34a, 2013'
_computing_molecular_graphics 'Bruker SHELXTL'
_computing_publication_material 'Bruker SHELXTL'
_computing_structure_refinement 'SHELXL-2014/7 (Sheldrick, 2014)'
_computing_structure_solution 'Bruker SHELXTL 2013/1'
_diffrn_ambient_temperature 88(2)
_diffrn_measured_fraction_theta_full 1.000
_diffrn_measured_fraction_theta_max 0.998
_diffrn_measurement_device_type 'Bruker SMART APEX II CCD'
_diffrn_measurement_method '\f and \w scans'
_diffrn_radiation_type MoK\a
_diffrn_radiation_wavelength 0.71073
_diffrn_reflns_av_R_equivalents 0.0388
_diffrn_reflns_av_unetI/netI 0.0291
_diffrn_reflns_Laue_measured_fraction_full 1.000
_diffrn_reflns_Laue_measured_fraction_max 0.998
_diffrn_reflns_limit_h_max 23
_diffrn_reflns_limit_h_min -23
_diffrn_reflns_limit_k_max 39
_diffrn_reflns_limit_k_min -39
_diffrn_reflns_limit_l_max 22
_diffrn_reflns_limit_l_min -22
_diffrn_reflns_number 113990
_diffrn_reflns_point_group_measured_fraction_full 1.000
_diffrn_reflns_point_group_measured_fraction_max 0.998
_diffrn_reflns_theta_full 25.500
_diffrn_reflns_theta_max 25.709
_diffrn_reflns_theta_min 1.446
_diffrn_source 'fine-focus sealed tube'
_exptl_absorpt_coefficient_mu 0.915
_exptl_absorpt_correction_T_max 0.8012
_exptl_absorpt_correction_T_min 0.6946
_exptl_absorpt_correction_type multi-scan
_exptl_absorpt_process_details 'Bruker SADABS 2014/5'
_exptl_crystal_colour purple
_exptl_crystal_density_diffrn 1.384
_exptl_crystal_density_meas ?
_exptl_crystal_density_method not_measured
_exptl_crystal_description rectangular
_exptl_crystal_F_000 4716
_exptl_crystal_size_max 0.673
_exptl_crystal_size_mid 0.221
_exptl_crystal_size_min 0.159
_refine_diff_density_max 2.607
_refine_diff_density_min -1.011
_refine_diff_density_rms 0.120
_refine_ls_extinction_method none
_refine_ls_goodness_of_fit_ref 1.058
_refine_ls_hydrogen_treatment mixed
_refine_ls_matrix_type full
_refine_ls_number_parameters 1242
_refine_ls_number_reflns 20819
_refine_ls_number_restraints 3
_refine_ls_restrained_S_all 1.058
_refine_ls_R_factor_all 0.0973
_refine_ls_R_factor_gt 0.0821
_refine_ls_shift/su_max 0.005
_refine_ls_shift/su_mean 0.000
_refine_ls_structure_factor_coef Fsqd
_refine_ls_weighting_details 'w=1/[\s^2^(Fo^2^)+(0.0860P)^2^+72.1580P] where P=(Fo^2^+2Fc^2^)/3'
_refine_ls_weighting_scheme calc
_refine_ls_wR_factor_gt 0.2025
_refine_ls_wR_factor_ref 0.2138
_reflns_Friedel_coverage 0.000
_reflns_number_gt 17114
_reflns_number_total 20819
_reflns_threshold_expression 'I > 2\s(I)'
_cod_data_source_file ic6b01956_si_003.cif
_cod_data_source_block asb414
_cod_depositor_comments
;
The following automatic conversions were performed:

'_exptl_crystal_density_meas' value 'not_measured' was changed to '?'
- the value is perceived as not measured.

Automatic conversion script
Id: cif_fix_values 4268 2015-11-12 08:31:59Z antanas 

 Adding full bibliography for 4345041--4345042.cif.
;
_cod_original_cell_volume 10943.1(13)
_cod_database_code 4345042
_shelx_shelxl_version_number 2014/7
_shelx_space_group_comment
; 
The symmetry employed for this shelxl refinement is uniquely defined 
by the following loop, which should always be used as a source of 
symmetry information in preference to the above space-group names. 
They are only intended as comments. 
;
_shelx_estimated_absorpt_t_min 0.578
_shelx_estimated_absorpt_t_max 0.868

loop_
_space_group_symop_operation_xyz
'x, y, z'
'-x, y+1/2, -z+1/2'
'-x, -y, -z'
'x, -y-1/2, z-1/2'

loop_
_atom_site_label
_atom_site_type_symbol
_atom_site_fract_x
_atom_site_fract_y
_atom_site_fract_z
_atom_site_U_iso_or_equiv
_atom_site_adp_type
_atom_site_occupancy
_atom_site_site_symmetry_order
_atom_site_calc_flag
_atom_site_refinement_flags_posn
_atom_site_refinement_flags_adp
_atom_site_refinement_flags_occupancy
_atom_site_disorder_assembly
_atom_site_disorder_group
Co1 Co 0.31339(4) 0.54217(2) 0.40325(5) 0.03018(19) Uani 1 1 d . . . . .
Co2 Co 0.62708(4) 0.76815(3) 0.31294(4) 0.0376(2) Uani 1 1 d . . . . .
Co3 Co 0.96424(4) 0.73914(2) 0.28263(4) 0.02847(18) Uani 1 1 d . . . . .
K5 K 0.78140(7) 0.77065(4) 0.69517(7) 0.0321(3) Uani 1 1 d . . . . .
H8 H 0.711(4) 0.7187(7) 0.297(4) 0.046(19) Uiso 1 1 d D . . . .
K2 K 0.47872(8) 0.49750(4) 0.40689(8) 0.0413(3) Uani 1 1 d . . . . .
H1 H 0.410(4) 0.5662(13) 0.503(4) 0.05(2) Uiso 1 1 d D . . . .
K1 K 0.50499(6) 0.61148(4) 0.46606(7) 0.0258(2) Uani 1 1 d . . . . .
K3 K 0.29584(6) 0.32692(4) 0.45959(7) 0.0323(3) Uani 1 1 d . . . . .
K4 K 0.83893(8) 0.72356(5) 0.42195(8) 0.0478(4) Uani 1 1 d . . . . .
H16 H 0.921(3) 0.771(2) 0.363(2) 0.05(2) Uiso 1 1 d D . . A 1
K6 K 0.8111(7) 0.8251(3) 0.3095(5) 0.058(3) Uani 0.2 1 d . . P B 2
K6A K 0.77544(11) 0.81563(7) 0.28894(11) 0.0330(4) Uani 0.8 1 d . . P B 1
S1 S 0.31409(8) 0.63179(5) 0.49564(10) 0.0394(4) Uani 1 1 d . . . . .
S2 S 0.37816(8) 0.56973(5) 0.26493(8) 0.0340(3) Uani 1 1 d . . . . .
S3 S 0.32547(8) 0.44795(5) 0.47407(11) 0.0419(4) Uani 1 1 d . . . . .
S4 S 0.58717(8) 0.79944(5) 0.13258(9) 0.0387(4) Uani 1 1 d . . . . .
S5 S 0.73895(10) 0.80960(8) 0.47506(9) 0.0625(6) Uani 1 1 d . . . . .
S6 S 0.61874(8) 0.67078(6) 0.35010(9) 0.0448(4) Uani 1 1 d . . . . .
S7 S 1.06262(7) 0.75549(5) 0.46951(8) 0.0338(3) Uani 1 1 d . . . . .
S8 S 0.88699(7) 0.81048(4) 0.14331(7) 0.0247(3) Uani 1 1 d . . . . .
S9 S 0.88855(11) 0.64695(6) 0.28526(10) 0.0490(4) Uani 1 1 d . . . . .
O1 O 0.4148(2) 0.54406(12) 0.4811(2) 0.0300(8) Uani 1 1 d D . . . .
O2 O 0.3929(2) 0.62341(13) 0.5268(3) 0.0462(11) Uani 1 1 d . . . . .
O3 O 0.2927(3) 0.67098(15) 0.4576(3) 0.0574(14) Uani 1 1 d . . . . .
O4 O 0.4473(2) 0.57036(12) 0.3308(2) 0.0315(8) Uani 1 1 d . . . . .
O5 O 0.3817(3) 0.55336(16) 0.1931(3) 0.0501(12) Uani 1 1 d . . . . .
O6 O 0.4039(2) 0.45454(13) 0.4937(3) 0.0441(11) Uani 1 1 d . . . . .
O7 O 0.3010(3) 0.40705(14) 0.4456(3) 0.0527(12) Uani 1 1 d . . . . .
O8 O 0.7128(3) 0.7438(2) 0.2931(3) 0.0229(12) Uiso 0.7 1 d D . P B 1
O9A O 0.7152(7) 0.7609(5) 0.2933(8) 0.030(3) Uiso 0.3 1 d . . P B -1
O10 O 0.6583(2) 0.78235(17) 0.1404(3) 0.0513(13) Uani 1 1 d . . . . .
O11 O 0.5678(2) 0.83538(16) 0.0831(3) 0.0520(13) Uani 1 1 d . . . . .
O12 O 0.7925(3) 0.79972(19) 0.4401(3) 0.0564(14) Uani 1 1 d . . . . .
O13 O 0.7585(4) 0.7969(2) 0.5541(4) 0.0787(18) Uiso 1 1 d . . . . .
O14 O 0.6973(2) 0.67844(15) 0.3895(2) 0.0419(11) Uani 1 1 d . . . . .
O15 O 0.5856(2) 0.64866(16) 0.3976(2) 0.0447(11) Uani 1 1 d . . . . .
O16 O 0.8915(2) 0.76492(14) 0.3181(2) 0.0351(9) Uani 1 1 d D . . . .
O17 O 0.9906(2) 0.7579(2) 0.4727(2) 0.0597(15) Uani 1 1 d . . . . .
O18 O 1.1155(3) 0.73243(17) 0.5315(2) 0.0567(14) Uani 1 1 d . . . . .
O19 O 0.82481(19) 0.80705(12) 0.1692(2) 0.0296(8) Uani 1 1 d . . . . .
O20 O 0.8644(2) 0.81333(12) 0.0589(2) 0.0327(9) Uani 1 1 d . . . . .
O21 O 0.8431(2) 0.67043(15) 0.3153(3) 0.0490(12) Uani 1 1 d . . . . .
O22 O 0.8499(3) 0.61494(17) 0.2300(3) 0.0698(16) Uani 1 1 d . . . . .
N1 N 0.1930(3) 0.54158(18) 0.3259(3) 0.0422(13) Uani 1 1 d . . . . .
N2 N 0.2736(3) 0.59485(16) 0.4434(3) 0.0376(12) Uani 1 1 d . . . . .
N3 N 0.3189(3) 0.54813(17) 0.2910(3) 0.0385(12) Uani 1 1 d . . . . .
N4 N 0.2815(3) 0.48188(17) 0.4160(4) 0.0485(15) Uani 1 1 d . . . . .
N5 N 0.5164(3) 0.7865(2) 0.3214(3) 0.0526(16) Uani 1 1 d . . . . .
N6 N 0.5855(3) 0.80726(16) 0.2155(3) 0.0363(11) Uani 1 1 d . . . . .
N7 N 0.6612(3) 0.7960(3) 0.4197(4) 0.073(2) Uani 1 1 d . . . . .
N8 N 0.5795(3) 0.7120(2) 0.3203(3) 0.0530(16) Uani 1 1 d . . . . .
N9 N 1.0529(3) 0.71841(19) 0.2417(3) 0.0430(13) Uani 1 1 d . . . . .
N10 N 1.0559(3) 0.7412(2) 0.3857(3) 0.0473(15) Uani 1 1 d . . . . .
N11 N 0.9444(2) 0.77665(15) 0.1813(3) 0.0297(10) Uani 1 1 d . . . . .
N12 N 0.9309(4) 0.67778(18) 0.2516(4) 0.0583(17) Uani 1 1 d . . . . .
C1 C 0.1550(4) 0.5664(3) 0.3647(5) 0.071(3) Uani 1 1 d . . . . .
H1A H 0.1473 0.5500 0.4063 0.085 Uiso 1 1 calc R U . . .
H1B H 0.1058 0.5738 0.3265 0.085 Uiso 1 1 calc R U . . .
C2 C 0.1944(4) 0.6041(2) 0.3993(5) 0.0554(19) Uani 1 1 d . . . . .
H2A H 0.1720 0.6162 0.4348 0.066 Uiso 1 1 calc R U . . .
H2B H 0.1902 0.6241 0.3576 0.066 Uiso 1 1 calc R U . . .
C3 C 0.1878(4) 0.5593(3) 0.2499(4) 0.056(2) Uani 1 1 d . . . . .
H3A H 0.1918 0.5894 0.2544 0.068 Uiso 1 1 calc R U . . .
H3B H 0.1392 0.5526 0.2098 0.068 Uiso 1 1 calc R U . . .
C4 C 0.2476(4) 0.5430(3) 0.2258(4) 0.0559(19) Uani 1 1 d . . . . .
H4A H 0.2388 0.5138 0.2122 0.067 Uiso 1 1 calc R U . . .
H4B H 0.2485 0.5579 0.1793 0.067 Uiso 1 1 calc R U . . .
C5 C 0.1660(4) 0.5000(3) 0.3151(6) 0.070(3) Uani 1 1 d . . . . .
H5A H 0.1778 0.4871 0.2724 0.083 Uiso 1 1 calc R U . . .
H5B H 0.1117 0.5001 0.3001 0.083 Uiso 1 1 calc R U . . .
C6 C 0.2006(3) 0.4752(3) 0.3896(5) 0.066(2) Uani 1 1 d . . . . .
H6A H 0.1816 0.4844 0.4300 0.079 Uiso 1 1 calc R U . . .
H6B H 0.1889 0.4459 0.3792 0.079 Uiso 1 1 calc R U . . .
C7 C 0.2866(3) 0.63305(19) 0.5784(4) 0.0374(14) Uani 1 1 d . . . . .
C8 C 0.3174(5) 0.6068(3) 0.6387(5) 0.066(2) Uani 1 1 d . . . . .
H8A H 0.3539 0.5880 0.6373 0.079 Uiso 1 1 calc R U . . .
C9 C 0.2952(6) 0.6077(3) 0.7021(5) 0.074(3) Uani 1 1 d . . . . .
H9 H 0.3196 0.5908 0.7458 0.089 Uiso 1 1 calc R U . . .
C10 C 0.2382(5) 0.6327(2) 0.7032(4) 0.0543(18) Uani 1 1 d . . . . .
C11 C 0.2103(3) 0.6602(2) 0.6438(4) 0.0408(14) Uani 1 1 d . . . . .
H11 H 0.1740 0.6792 0.6455 0.049 Uiso 1 1 calc R U . . .
C12 C 0.2341(3) 0.66082(19) 0.5814(4) 0.0379(14) Uani 1 1 d . . . . .
H12 H 0.2145 0.6802 0.5409 0.045 Uiso 1 1 calc R U . . .
C13 C 0.2092(7) 0.6314(3) 0.7699(6) 0.084(3) Uani 1 1 d . . . . .
H13A H 0.2081 0.6591 0.7895 0.126 Uiso 1 1 calc R U . . .
H13B H 0.2416 0.6142 0.8121 0.126 Uiso 1 1 calc R U . . .
H13C H 0.1592 0.6200 0.7510 0.126 Uiso 1 1 calc R U . . .
C14 C 0.3510(3) 0.6214(2) 0.2445(4) 0.0389(14) Uani 1 1 d . . . . .
C15 C 0.3294(3) 0.6435(2) 0.2970(4) 0.0402(15) Uani 1 1 d . . . . .
H15 H 0.3292 0.6309 0.3434 0.048 Uiso 1 1 calc R U . . .
C16 C 0.3081(3) 0.6839(2) 0.2823(4) 0.0440(16) Uani 1 1 d . . . . .
H16A H 0.2941 0.6988 0.3190 0.053 Uiso 1 1 calc R U . . .
C17 C 0.3070(3) 0.7029(2) 0.2138(4) 0.0486(18) Uani 1 1 d . . . . .
C18 C 0.3289(4) 0.6806(3) 0.1623(4) 0.060(2) Uani 1 1 d . . . . .
H18 H 0.3288 0.6931 0.1157 0.071 Uiso 1 1 calc R U . . .
C19 C 0.3511(4) 0.6403(2) 0.1769(4) 0.0516(19) Uani 1 1 d . . . . .
H19 H 0.3665 0.6257 0.1409 0.062 Uiso 1 1 calc R U . . .
C20 C 0.2814(4) 0.7465(2) 0.1972(6) 0.067(3) Uani 1 1 d . . . . .
H20A H 0.3132 0.7610 0.1750 0.100 Uiso 1 1 calc R U . . .
H20B H 0.2840 0.7598 0.2458 0.100 Uiso 1 1 calc R U . . .
H20C H 0.2305 0.7469 0.1601 0.100 Uiso 1 1 calc R U . . .
C21 C 0.3044(3) 0.4539(2) 0.5590(4) 0.0456(16) Uani 1 1 d . . . . .
C22 C 0.2654(4) 0.4252(2) 0.5825(5) 0.057(2) Uani 1 1 d . . . . .
H22 H 0.2524 0.4002 0.5549 0.068 Uiso 1 1 calc R U . . .
C23 C 0.2451(4) 0.4323(2) 0.6457(6) 0.061(2) Uani 1 1 d . . . . .
H23 H 0.2173 0.4123 0.6604 0.073 Uiso 1 1 calc R U . . .
C24 C 0.2639(4) 0.4672(3) 0.6873(5) 0.059(2) Uani 1 1 d . . . . .
C25 C 0.3048(7) 0.4960(3) 0.6634(6) 0.090(3) Uani 1 1 d . . . . .
H25 H 0.3194 0.5206 0.6919 0.109 Uiso 1 1 calc R U . . .
C26 C 0.3243(6) 0.4892(3) 0.5997(6) 0.080(3) Uani 1 1 d . . . . .
H26 H 0.3515 0.5092 0.5841 0.096 Uiso 1 1 calc R U . . .
C27 C 0.2419(6) 0.4754(3) 0.7571(6) 0.073(2) Uani 1 1 d . . . . .
H27A H 0.2862 0.4767 0.8045 0.110 Uiso 1 1 calc R U . . .
H27B H 0.2097 0.4534 0.7621 0.110 Uiso 1 1 calc R U . . .
H27C H 0.2155 0.5014 0.7499 0.110 Uiso 1 1 calc R U . . .
C28 C 0.4724(3) 0.8059(2) 0.2460(4) 0.0442(16) Uani 1 1 d . . . . .
H28A H 0.4334 0.8231 0.2530 0.053 Uiso 1 1 calc R U . . .
H28B H 0.4482 0.7845 0.2072 0.053 Uiso 1 1 calc R U . . .
C29 C 0.5212(3) 0.8318(2) 0.2163(4) 0.0433(15) Uani 1 1 d . . . . .
H29A H 0.4925 0.8416 0.1630 0.052 Uiso 1 1 calc R U . . .
H29B H 0.5388 0.8559 0.2505 0.052 Uiso 1 1 calc R U . . .
C30 C 0.5326(4) 0.8139(3) 0.3872(4) 0.071(3) Uani 1 1 d . . . . .
H30A H 0.4905 0.8144 0.4053 0.085 Uiso 1 1 calc R U . . .
H30B H 0.5399 0.8418 0.3710 0.085 Uiso 1 1 calc R U . . .
C31 C 0.6019(4) 0.8000(4) 0.4534(5) 0.075(3) Uani 1 1 d . . . . .
H31A H 0.6163 0.8202 0.4962 0.090 Uiso 1 1 calc R U . . .
H31B H 0.5933 0.7734 0.4744 0.090 Uiso 1 1 calc R U . . .
C32 C 0.4799(4) 0.7481(3) 0.3347(4) 0.060(2) Uani 1 1 d . . . . .
H32A H 0.4964 0.7425 0.3913 0.072 Uiso 1 1 calc R U . . .
H32B H 0.4258 0.7521 0.3149 0.072 Uiso 1 1 calc R U . . .
C33 C 0.4980(3) 0.7130(3) 0.2950(5) 0.058(2) Uani 1 1 d . . . . .
H33A H 0.4755 0.7163 0.2377 0.070 Uiso 1 1 calc R U . . .
H33B H 0.4795 0.6874 0.3098 0.070 Uiso 1 1 calc R U . . .
C34 C 0.5191(4) 0.7627(2) 0.0853(4) 0.0430(16) Uani 1 1 d . . . . .
C35 C 0.521(2) 0.7214(17) 0.095(2) 0.074(14) Uani 0.5 1 d . . P C 2
H35 H 0.5653 0.7105 0.1314 0.088 Uiso 0.5 1 calc R U P C 2
C35A C 0.5435(15) 0.7211(10) 0.1086(19) 0.028(5) Uani 0.5 1 d . . P C 1
H35A H 0.5912 0.7149 0.1451 0.033 Uiso 0.5 1 calc R U P C 1
C36 C 0.465(3) 0.6930(12) 0.059(3) 0.074(15) Uani 0.5 1 d . . P C 2
H36 H 0.4729 0.6647 0.0693 0.089 Uiso 0.5 1 calc R U P C 2
C36A C 0.4928(16) 0.6921(16) 0.074(2) 0.047(7) Uani 0.5 1 d . . P C 1
H36A H 0.5046 0.6643 0.0876 0.056 Uiso 0.5 1 calc R U P C 1
C37 C 0.4233(14) 0.7016(14) 0.019(2) 0.042(9) Uani 0.5 1 d . . P C 1
C37A C 0.396(2) 0.7070(14) 0.007(3) 0.065(10) Uani 0.5 1 d . . P C 2
C38 C 0.3978(5) 0.7456(3) -0.0011(4) 0.066(2) Uani 1 1 d . . . . .
H38 H 0.3494 0.7525 -0.0352 0.079 Uiso 0.5 1 calc R U P C 1
H38A H 0.3541 0.7564 -0.0388 0.079 Uiso 0.5 1 calc R U P C 2
C39 C 0.4511(4) 0.7749(2) 0.0343(4) 0.0484(17) Uani 1 1 d . . . . .
H39 H 0.4408 0.8030 0.0233 0.058 Uiso 1 1 calc R U . . .
C40 C 0.3685(10) 0.6703(11) -0.0212(13) 0.059(7) Uani 0.5 1 d . . P C 1
H40A H 0.3189 0.6805 -0.0296 0.089 Uiso 0.5 1 calc R U P C 1
H40B H 0.3778 0.6455 0.0107 0.089 Uiso 0.5 1 calc R U P C 1
H40C H 0.3725 0.6640 -0.0717 0.089 Uiso 0.5 1 calc R U P C 1
C40A C 0.3332(19) 0.6771(11) -0.036(2) 0.103(12) Uani 0.5 1 d . . P C 2
H40D H 0.2885 0.6848 -0.0266 0.155 Uiso 0.5 1 calc R U P C 2
H40E H 0.3476 0.6493 -0.0171 0.155 Uiso 0.5 1 calc R U P C 2
H40F H 0.3235 0.6782 -0.0922 0.155 Uiso 0.5 1 calc R U P C 2
C41 C 0.7376(5) 0.8625(2) 0.4822(5) 0.079(3) Uiso 1 1 d G . . D 1
C42 C 0.7785(5) 0.8839(3) 0.5491(4) 0.116(4) Uiso 1 1 d G . . D 1
H42 H 0.8087 0.8696 0.5943 0.139 Uiso 1 1 calc R U . D 1
C43 C 0.7751(6) 0.9263(3) 0.5499(6) 0.157(6) Uiso 1 1 d G . . D 1
H43 H 0.8030 0.9409 0.5956 0.188 Uiso 1 1 calc R U . D 1
C44 C 0.7309(7) 0.9472(2) 0.4838(8) 0.206(10) Uiso 1 1 d G . . D 1
C45 C 0.6901(6) 0.9257(3) 0.4168(6) 0.168(7) Uiso 1 1 d G . . D 1
H45 H 0.6598 0.9400 0.3717 0.202 Uiso 1 1 calc R U . D 1
C46 C 0.6934(5) 0.8834(3) 0.4160(4) 0.114(4) Uiso 1 1 d G . . D 1
H46 H 0.6655 0.8688 0.3703 0.137 Uiso 1 1 calc R U . D 1
C47 C 0.724(2) 0.9936(12) 0.489(2) 0.37(2) Uiso 1 1 d . . . D 1
H47A H 0.6954 1.0001 0.5213 0.554 Uiso 1 1 calc R U . D 1
H47B H 0.6999 1.0048 0.4365 0.554 Uiso 1 1 calc R U . D 1
H47C H 0.7737 1.0055 0.5124 0.554 Uiso 1 1 calc R U . D 1
C48 C 0.6091(7) 0.6325(4) 0.2652(6) 0.020(2) Uani 0.5 1 d . . P E 1
C48A C 0.6113(8) 0.6480(5) 0.2740(9) 0.033(4) Uiso 0.5 1 d . . P E 2
C49 C 0.6594(6) 0.6367(4) 0.2290(6) 0.018(2) Uani 0.5 1 d . . P E 1
H49 H 0.7006 0.6545 0.2489 0.022 Uiso 0.5 1 calc R U P E 1
C49A C 0.6627(10) 0.6528(6) 0.2365(11) 0.046(5) Uiso 0.5 1 d . . P E 2
H49A H 0.7037 0.6706 0.2575 0.055 Uiso 0.5 1 calc R U P E 2
C50 C 0.6473(6) 0.6137(5) 0.1617(7) 0.025(2) Uani 0.5 1 d . . P E 1
H50 H 0.6798 0.6164 0.1340 0.031 Uiso 0.5 1 calc R U P E 1
C50A C 0.6528(11) 0.6316(6) 0.1703(14) 0.057(6) Uiso 0.5 1 d . . P E 2
H50A H 0.6887 0.6347 0.1467 0.068 Uiso 0.5 1 calc R U P E 2
C51 C 0.5882(8) 0.5868(5) 0.1348(7) 0.036(3) Uani 0.5 1 d . . P E 1
C51A C 0.5941(15) 0.6058(7) 0.1346(14) 0.069(7) Uiso 0.5 1 d . . P E 2
C52 C 0.5415(7) 0.5832(5) 0.1762(8) 0.037(3) Uani 0.5 1 d . . P E 1
H52 H 0.5021 0.5641 0.1599 0.044 Uiso 0.5 1 calc R U P E 1
C52A C 0.5404(14) 0.6016(7) 0.1689(15) 0.078(8) Uiso 0.5 1 d . . P E 2
H52A H 0.4982 0.5850 0.1450 0.093 Uiso 0.5 1 calc R U P E 2
C53 C 0.5522(8) 0.6075(6) 0.2422(8) 0.029(3) Uani 0.5 1 d . . P E 1
H53 H 0.5192 0.6060 0.2696 0.034 Uiso 0.5 1 calc R U P E 1
C53A C 0.5499(19) 0.6219(8) 0.2378(19) 0.076(11) Uiso 0.5 1 d . . P E 2
H53A H 0.5144 0.6184 0.2616 0.092 Uiso 0.5 1 calc R U P E 2
C54 C 0.5794(11) 0.5613(6) 0.0636(10) 0.063(5) Uani 0.5 1 d . . P E 1
H54A H 0.5531 0.5360 0.0655 0.094 Uiso 0.5 1 calc R U P E 1
H54B H 0.6281 0.5546 0.0625 0.094 Uiso 0.5 1 calc R U P E 1
H54C H 0.5512 0.5766 0.0165 0.094 Uiso 0.5 1 calc R U P E 1
C54A C 0.5790(14) 0.5845(8) 0.0556(15) 0.087(7) Uiso 0.5 1 d . . P E 2
H54D H 0.5484 0.5603 0.0521 0.130 Uiso 0.5 1 calc R U P E 2
H54E H 0.6259 0.5763 0.0514 0.130 Uiso 0.5 1 calc R U P E 2
H54F H 0.5532 0.6033 0.0131 0.130 Uiso 0.5 1 calc R U P E 2
C55 C 1.1256(6) 0.7285(4) 0.3059(6) 0.027(2) Uiso 0.5 1 d . . P F 1
H55A H 1.1639 0.7097 0.3019 0.033 Uiso 0.5 1 calc R U P F 1
H55B H 1.1401 0.7566 0.2978 0.033 Uiso 0.5 1 calc R U P F 1
C55A C 1.1108(10) 0.7053(6) 0.3028(10) 0.062(4) Uiso 0.5 1 d . . P F 2
H55C H 1.1557 0.7086 0.2900 0.075 Uiso 0.5 1 calc R U P F 2
H55D H 1.1043 0.6757 0.3094 0.075 Uiso 0.5 1 calc R U P F 2
C56 C 1.1236(5) 0.7257(3) 0.3787(5) 0.070(2) Uiso 1 1 d . . . . .
H56A H 1.1659 0.7410 0.4151 0.084 Uiso 0.5 1 calc R U P F 1
H56B H 1.1296 0.6968 0.3949 0.084 Uiso 0.5 1 calc R U P F 1
H56C H 1.1469 0.7061 0.4214 0.084 Uiso 0.5 1 calc R U P F 2
H56D H 1.1583 0.7486 0.3848 0.084 Uiso 0.5 1 calc R U P F 2
C57 C 1.0431(6) 0.7345(4) 0.1660(6) 0.031(2) Uani 0.5 1 d . . P F 1
H57A H 1.0131 0.7151 0.1257 0.037 Uiso 0.5 1 calc R U P F 1
H57B H 1.0919 0.7368 0.1608 0.037 Uiso 0.5 1 calc R U P F 1
C57A C 1.0681(6) 0.7576(4) 0.2004(7) 0.030(2) Uiso 0.5 1 d . . P F 2
H57C H 1.0959 0.7775 0.2408 0.036 Uiso 0.5 1 calc R U P F 2
H57D H 1.0996 0.7500 0.1706 0.036 Uiso 0.5 1 calc R U P F 2
C58 C 1.0059(4) 0.7758(2) 0.1512(4) 0.0463(17) Uani 1 1 d . . . . .
H58A H 1.0423 0.7972 0.1774 0.056 Uiso 0.5 1 calc R U P F 1
H58B H 0.9865 0.7816 0.0945 0.056 Uiso 0.5 1 calc R U P F 1
H58C H 0.9892 0.7612 0.1007 0.056 Uiso 0.5 1 calc R U P F 2
H58D H 1.0178 0.8041 0.1414 0.056 Uiso 0.5 1 calc R U P F 2
C59 C 1.0443(7) 0.6708(4) 0.2362(8) 0.042(3) Uiso 0.5 1 d . . P F 1
H59A H 1.0702 0.6601 0.2026 0.051 Uiso 0.5 1 calc R U P F 1
H59B H 1.0682 0.6589 0.2888 0.051 Uiso 0.5 1 calc R U P F 1
C59A C 1.0150(10) 0.6887(6) 0.1794(11) 0.069(5) Uiso 0.5 1 d . . P F 2
H59C H 1.0523 0.6736 0.1651 0.082 Uiso 0.5 1 calc R U P F 2
H59D H 0.9830 0.7037 0.1326 0.082 Uiso 0.5 1 calc R U P F 2
C60 C 0.9672(5) 0.6577(3) 0.2044(5) 0.066(2) Uiso 1 1 d . . . . .
H60A H 0.9440 0.6659 0.1491 0.080 Uiso 0.5 1 calc R U P F 1
H60B H 0.9636 0.6277 0.2079 0.080 Uiso 0.5 1 calc R U P F 1
H60C H 0.9295 0.6457 0.1574 0.080 Uiso 0.5 1 calc R U P F 2
H60D H 0.9988 0.6353 0.2348 0.080 Uiso 0.5 1 calc R U P F 2
C61 C 1.1022(4) 0.8039(3) 0.4797(4) 0.0565(19) Uani 1 1 d . . . . .
C62 C 1.0998(6) 0.8259(3) 0.4160(6) 0.074(3) Uani 1 1 d . . . . .
H62 H 1.0768 0.8149 0.3651 0.089 Uiso 1 1 calc R U . . .
C63 C 1.1311(7) 0.8647(3) 0.4256(6) 0.094(3) Uani 1 1 d . . . . .
H63 H 1.1307 0.8799 0.3814 0.112 Uiso 1 1 calc R U . . .
C64 C 1.1625(8) 0.8811(3) 0.4994(7) 0.102(4) Uani 1 1 d . . . . .
C65 C 1.1632(7) 0.8589(3) 0.5609(6) 0.094(4) Uani 1 1 d . . . . .
H65 H 1.1828 0.8701 0.6119 0.113 Uiso 1 1 calc R U . . .
C66 C 1.1363(5) 0.8210(3) 0.5504(5) 0.068(2) Uani 1 1 d . . . . .
H66 H 1.1415 0.8052 0.5954 0.081 Uiso 1 1 calc R U . . .
C67 C 1.1976(11) 0.9246(4) 0.5082(10) 0.164(7) Uani 1 1 d . . . . .
H67A H 1.1631 0.9446 0.5151 0.246 Uiso 1 1 calc R U . . .
H67B H 1.2081 0.9312 0.4614 0.246 Uiso 1 1 calc R U . . .
H67C H 1.2435 0.9251 0.5538 0.246 Uiso 1 1 calc R U . . .
C68 C 0.9295(3) 0.85827(19) 0.1783(4) 0.0342(13) Uani 1 1 d . . . . .
C69 C 0.9413(3) 0.8865(2) 0.1292(4) 0.0429(15) Uani 1 1 d . . . . .
H69 H 0.9248 0.8814 0.0747 0.051 Uiso 1 1 calc R U . . .
C70 C 0.9778(4) 0.9229(2) 0.1598(6) 0.061(2) Uani 1 1 d . . . . .
H70 H 0.9859 0.9423 0.1254 0.073 Uiso 1 1 calc R U . . .
C71 C 1.0019(4) 0.9313(3) 0.2368(7) 0.066(2) Uani 1 1 d . . . . .
C72 C 0.9783(16) 0.9089(11) 0.277(2) 0.062(10) Uani 0.5 1 d . . P G 1
H72 H 0.9847 0.9170 0.3283 0.074 Uiso 0.5 1 calc R U P G 1
C72A C 0.996(2) 0.8971(12) 0.2923(19) 0.081(12) Uani 0.5 1 d . . P B 2
H72A H 1.0171 0.9014 0.3470 0.098 Uiso 0.5 1 calc R U P B 2
C73 C 0.9422(13) 0.8716(8) 0.2482(15) 0.035(5) Uani 0.5 1 d . . P G 1
H73 H 0.9265 0.8554 0.2821 0.042 Uiso 0.5 1 calc R U P G 1
C73A C 0.9619(16) 0.8607(9) 0.2645(16) 0.052(7) Uani 0.5 1 d . . P B 2
H73A H 0.9592 0.8390 0.2976 0.062 Uiso 0.5 1 calc R U P B 2
C74 C 1.0441(5) 0.9700(3) 0.2716(8) 0.101(4) Uani 1 1 d . . . . .
H74A H 1.0246 0.9816 0.3093 0.152 Uiso 1 1 calc R U . . .
H74B H 1.0385 0.9898 0.2299 0.152 Uiso 1 1 calc R U . . .
H74C H 1.0964 0.9634 0.2979 0.152 Uiso 1 1 calc R U . . .
C75 C 0.9532(3) 0.6199(2) 0.3664(4) 0.0397(14) Uani 1 1 d . . . . .
C76 C 0.9984(4) 0.6414(2) 0.4305(4) 0.0469(16) Uani 1 1 d . . . . .
H76 H 0.9959 0.6703 0.4313 0.056 Uiso 1 1 calc R U . . .
C77 C 1.0473(4) 0.6206(3) 0.4936(5) 0.0561(19) Uani 1 1 d . . . . .
H77 H 1.0781 0.6355 0.5375 0.067 Uiso 1 1 calc R U . . .
C78 C 1.0522(4) 0.5788(3) 0.4939(5) 0.057(2) Uani 1 1 d . . . . .
C79 C 1.0056(4) 0.5572(2) 0.4289(5) 0.0548(19) Uani 1 1 d . . . . .
H79 H 1.0078 0.5283 0.4283 0.066 Uiso 1 1 calc R U . . .
C80 C 0.9563(4) 0.5779(2) 0.3654(4) 0.0476(16) Uani 1 1 d . . . . .
H80 H 0.9249 0.5631 0.3215 0.057 Uiso 1 1 calc R U . . .
C81 C 1.1096(4) 0.5567(3) 0.5605(6) 0.086(3) Uani 1 1 d . . . . .
H81A H 1.1585 0.5616 0.5583 0.129 Uiso 1 1 calc R U . . .
H81B H 1.0991 0.5274 0.5562 0.129 Uiso 1 1 calc R U . . .
H81C H 1.1084 0.5668 0.6101 0.129 Uiso 1 1 calc R U . . .

loop_
_atom_site_aniso_label
_atom_site_aniso_U_11
_atom_site_aniso_U_22
_atom_site_aniso_U_33
_atom_site_aniso_U_23
_atom_site_aniso_U_13
_atom_site_aniso_U_12
Co1 0.0166(3) 0.0363(4) 0.0360(4) 0.0136(3) 0.0075(3) 0.0036(3)
Co2 0.0199(4) 0.0757(6) 0.0197(4) 0.0074(4) 0.0102(3) 0.0006(4)
Co3 0.0261(4) 0.0439(5) 0.0188(3) 0.0063(3) 0.0121(3) 0.0019(3)
K5 0.0321(6) 0.0425(7) 0.0227(6) -0.0082(5) 0.0111(5) 0.0050(5)
K2 0.0418(7) 0.0391(7) 0.0419(7) 0.0125(6) 0.0139(6) 0.0136(6)
K1 0.0242(5) 0.0295(6) 0.0272(6) -0.0012(5) 0.0135(5) -0.0030(4)
K3 0.0237(6) 0.0508(8) 0.0260(6) -0.0100(5) 0.0135(5) -0.0084(5)
K4 0.0380(7) 0.0801(11) 0.0300(7) 0.0176(7) 0.0178(6) -0.0055(7)
K6 0.074(7) 0.073(6) 0.034(5) -0.008(4) 0.029(5) -0.025(6)
K6A 0.0270(9) 0.0485(11) 0.0267(9) 0.0013(8) 0.0135(8) -0.0037(8)
S1 0.0336(8) 0.0372(8) 0.0598(10) 0.0122(7) 0.0318(7) 0.0086(6)
S2 0.0262(7) 0.0497(9) 0.0242(7) 0.0052(6) 0.0070(5) 0.0031(6)
S3 0.0230(7) 0.0366(8) 0.0611(10) 0.0196(7) 0.0092(7) -0.0017(6)
S4 0.0327(7) 0.0541(9) 0.0391(8) 0.0241(7) 0.0246(7) 0.0129(7)
S5 0.0371(9) 0.1294(19) 0.0184(7) -0.0041(9) 0.0070(7) 0.0090(10)
S6 0.0238(7) 0.0833(13) 0.0310(8) 0.0226(8) 0.0143(6) -0.0009(7)
S7 0.0228(6) 0.0572(9) 0.0190(6) 0.0054(6) 0.0047(5) 0.0031(6)
S8 0.0211(6) 0.0371(7) 0.0165(6) 0.0011(5) 0.0076(5) -0.0058(5)
S9 0.0584(11) 0.0475(10) 0.0413(9) 0.0117(7) 0.0182(8) -0.0095(8)
O1 0.0208(18) 0.034(2) 0.032(2) 0.0044(17) 0.0061(16) 0.0057(16)
O2 0.031(2) 0.038(2) 0.079(3) -0.005(2) 0.031(2) -0.0010(18)
O3 0.067(3) 0.049(3) 0.080(4) 0.026(3) 0.054(3) 0.018(2)
O4 0.0245(19) 0.043(2) 0.028(2) 0.0049(17) 0.0106(16) 0.0054(16)
O5 0.044(3) 0.074(3) 0.032(2) -0.005(2) 0.013(2) -0.001(2)
O6 0.021(2) 0.041(2) 0.065(3) 0.022(2) 0.010(2) 0.0032(17)
O7 0.042(3) 0.042(3) 0.076(3) 0.013(2) 0.024(2) -0.008(2)
O10 0.042(2) 0.087(4) 0.035(2) 0.033(2) 0.026(2) 0.033(2)
O11 0.026(2) 0.071(3) 0.062(3) 0.041(3) 0.020(2) 0.009(2)
O12 0.035(2) 0.107(4) 0.025(2) 0.001(2) 0.0084(19) -0.004(3)
O14 0.024(2) 0.073(3) 0.031(2) 0.021(2) 0.0127(17) 0.000(2)
O15 0.029(2) 0.079(3) 0.032(2) 0.014(2) 0.0185(18) -0.007(2)
O16 0.0216(19) 0.066(3) 0.0197(19) 0.0043(19) 0.0103(16) 0.0022(18)
O17 0.028(2) 0.131(5) 0.024(2) -0.004(3) 0.0136(18) -0.007(3)
O18 0.055(3) 0.087(4) 0.020(2) 0.001(2) 0.003(2) 0.032(3)
O19 0.0197(18) 0.045(2) 0.0255(19) 0.0077(16) 0.0093(15) -0.0031(16)
O20 0.036(2) 0.042(2) 0.0193(18) 0.0014(16) 0.0087(16) -0.0045(18)
O21 0.038(2) 0.055(3) 0.056(3) 0.021(2) 0.019(2) 0.003(2)
O22 0.083(4) 0.061(3) 0.048(3) 0.008(3) 0.004(3) -0.019(3)
N1 0.017(2) 0.059(3) 0.046(3) 0.019(3) 0.006(2) 0.007(2)
N2 0.024(2) 0.046(3) 0.046(3) 0.014(2) 0.016(2) 0.013(2)
N3 0.028(2) 0.052(3) 0.033(3) 0.002(2) 0.007(2) -0.004(2)
N4 0.019(2) 0.048(3) 0.068(4) 0.029(3) 0.004(2) -0.004(2)
N5 0.028(3) 0.102(5) 0.030(3) 0.005(3) 0.013(2) 0.009(3)
N6 0.029(2) 0.040(3) 0.049(3) 0.005(2) 0.026(2) 0.004(2)
N7 0.037(3) 0.152(7) 0.034(3) -0.019(4) 0.016(3) 0.003(4)
N8 0.023(3) 0.091(5) 0.048(3) 0.031(3) 0.016(2) -0.001(3)
N9 0.040(3) 0.067(4) 0.030(3) 0.013(3) 0.022(2) 0.014(3)
N10 0.026(3) 0.091(5) 0.024(3) 0.005(3) 0.008(2) 0.015(3)
N11 0.025(2) 0.046(3) 0.022(2) 0.007(2) 0.0130(19) -0.001(2)
N12 0.093(5) 0.044(3) 0.061(4) 0.001(3) 0.056(4) -0.007(3)
C1 0.024(3) 0.114(8) 0.070(5) 0.014(5) 0.012(3) 0.018(4)
C2 0.031(3) 0.068(5) 0.064(5) 0.012(4) 0.014(3) 0.025(3)
C3 0.037(4) 0.078(5) 0.043(4) 0.022(4) 0.001(3) -0.002(3)
C4 0.035(4) 0.082(6) 0.040(4) 0.002(4) 0.001(3) -0.014(4)
C5 0.027(3) 0.072(5) 0.090(6) 0.029(5) -0.002(4) -0.008(3)
C6 0.020(3) 0.069(5) 0.093(6) 0.030(5) -0.001(3) -0.012(3)
C7 0.029(3) 0.041(3) 0.049(4) 0.004(3) 0.022(3) 0.002(3)
C8 0.077(6) 0.060(5) 0.073(5) 0.018(4) 0.043(5) 0.029(4)
C9 0.101(7) 0.077(6) 0.049(5) 0.019(4) 0.033(5) 0.024(5)
C10 0.070(5) 0.057(4) 0.046(4) 0.001(3) 0.032(4) 0.004(4)
C11 0.032(3) 0.047(4) 0.047(4) -0.011(3) 0.018(3) -0.004(3)
C12 0.031(3) 0.039(3) 0.045(4) 0.001(3) 0.015(3) 0.005(3)
C13 0.118(9) 0.091(7) 0.063(6) 0.006(5) 0.057(6) 0.012(6)
C14 0.021(3) 0.054(4) 0.041(3) 0.015(3) 0.011(2) 0.005(3)
C15 0.030(3) 0.047(4) 0.049(4) 0.019(3) 0.020(3) 0.003(3)
C16 0.023(3) 0.051(4) 0.064(4) 0.020(3) 0.022(3) 0.005(3)
C17 0.016(3) 0.060(4) 0.060(4) 0.033(4) 0.003(3) 0.006(3)
C18 0.049(4) 0.085(6) 0.047(4) 0.044(4) 0.019(3) 0.013(4)
C19 0.043(4) 0.078(5) 0.037(4) 0.029(3) 0.018(3) 0.014(3)
C20 0.026(3) 0.063(5) 0.096(6) 0.051(5) 0.004(4) 0.007(3)
C21 0.029(3) 0.042(4) 0.063(4) 0.017(3) 0.013(3) 0.001(3)
C22 0.048(4) 0.031(3) 0.109(7) 0.014(4) 0.049(4) 0.006(3)
C23 0.044(4) 0.050(4) 0.106(7) 0.004(4) 0.050(5) -0.003(3)
C24 0.053(4) 0.056(5) 0.071(5) 0.016(4) 0.025(4) 0.006(4)
C25 0.130(9) 0.065(6) 0.088(7) -0.013(5) 0.053(7) -0.047(6)
C26 0.107(8) 0.068(6) 0.073(6) -0.001(5) 0.041(6) -0.043(5)
C27 0.084(6) 0.064(5) 0.080(6) -0.007(5) 0.039(5) -0.008(5)
C28 0.026(3) 0.070(5) 0.043(4) 0.001(3) 0.020(3) 0.004(3)
C29 0.032(3) 0.046(4) 0.057(4) 0.001(3) 0.023(3) 0.008(3)
C30 0.042(4) 0.138(8) 0.038(4) -0.024(5) 0.022(3) -0.001(5)
C31 0.044(4) 0.148(9) 0.042(4) -0.015(5) 0.026(4) -0.002(5)
C32 0.028(3) 0.116(7) 0.041(4) 0.027(4) 0.018(3) 0.001(4)
C33 0.022(3) 0.095(6) 0.059(5) 0.036(4) 0.016(3) -0.003(3)
C34 0.063(4) 0.048(4) 0.032(3) 0.010(3) 0.033(3) 0.008(3)
C35 0.09(3) 0.10(2) 0.04(2) 0.030(17) 0.04(2) 0.05(2)
C35A 0.030(10) 0.033(9) 0.020(8) 0.007(7) 0.008(7) 0.000(8)
C36 0.15(5) 0.033(11) 0.05(2) -0.001(14) 0.05(3) 0.00(2)
C36A 0.037(11) 0.071(17) 0.030(12) 0.006(11) 0.011(10) -0.021(12)
C37 0.034(14) 0.07(3) 0.023(12) -0.006(12) 0.016(12) -0.024(13)
C37A 0.11(3) 0.044(12) 0.051(19) -0.008(12) 0.05(2) -0.01(2)
C38 0.080(6) 0.092(7) 0.035(4) -0.004(4) 0.032(4) -0.022(5)
C39 0.058(4) 0.058(4) 0.039(4) -0.005(3) 0.029(3) -0.013(3)
C40 0.048(11) 0.103(19) 0.030(9) 0.002(9) 0.018(8) -0.033(11)
C40A 0.14(3) 0.080(19) 0.09(2) -0.039(16) 0.04(2) -0.05(2)
C48 0.035(7) 0.011(6) 0.014(5) -0.006(4) 0.009(4) -0.003(5)
C49 0.025(5) 0.020(6) 0.017(6) -0.005(5) 0.015(4) -0.007(5)
C50 0.025(6) 0.037(8) 0.018(5) -0.011(5) 0.012(4) -0.006(5)
C51 0.041(7) 0.044(9) 0.026(6) -0.016(6) 0.015(5) -0.006(7)
C52 0.031(7) 0.038(8) 0.034(7) -0.002(6) 0.003(5) 0.000(6)
C53 0.019(6) 0.042(10) 0.029(7) -0.001(6) 0.014(5) -0.005(6)
C54 0.081(13) 0.064(12) 0.048(9) -0.029(9) 0.029(9) -0.017(10)
C57 0.025(5) 0.051(7) 0.023(5) 0.007(5) 0.017(4) 0.002(5)
C58 0.047(4) 0.059(4) 0.051(4) 0.018(3) 0.040(3) 0.012(3)
C61 0.053(4) 0.070(5) 0.040(4) 0.007(4) 0.008(3) 0.002(4)
C62 0.088(7) 0.075(6) 0.062(5) -0.006(5) 0.030(5) -0.020(5)
C63 0.137(10) 0.082(7) 0.074(7) 0.004(5) 0.052(7) -0.018(7)
C64 0.143(11) 0.071(7) 0.076(7) -0.010(6) 0.021(7) -0.023(7)
C65 0.145(11) 0.081(7) 0.070(6) -0.023(5) 0.056(7) -0.036(7)
C66 0.061(5) 0.072(6) 0.063(5) -0.021(4) 0.012(4) -0.012(4)
C67 0.24(2) 0.088(10) 0.150(14) -0.009(9) 0.050(14) -0.047(12)
C68 0.023(3) 0.045(3) 0.040(3) -0.011(3) 0.017(2) -0.010(2)
C69 0.031(3) 0.042(4) 0.053(4) 0.009(3) 0.013(3) 0.000(3)
C70 0.032(4) 0.036(4) 0.109(7) 0.013(4) 0.019(4) -0.002(3)
C71 0.037(4) 0.051(5) 0.113(8) -0.028(5) 0.030(5) -0.016(4)
C72 0.031(8) 0.062(19) 0.08(2) -0.021(13) 0.006(10) -0.002(10)
C72A 0.13(3) 0.07(2) 0.046(14) -0.044(16) 0.035(18) -0.05(2)
C73 0.034(10) 0.041(13) 0.029(13) 0.006(8) 0.009(9) -0.004(7)
C73A 0.08(2) 0.051(17) 0.017(10) 0.000(9) 0.003(11) -0.022(12)
C74 0.057(6) 0.063(6) 0.167(12) -0.034(7) 0.021(7) -0.023(5)
C75 0.035(3) 0.049(4) 0.042(3) 0.006(3) 0.022(3) -0.010(3)
C76 0.037(3) 0.052(4) 0.054(4) 0.007(3) 0.020(3) -0.010(3)
C77 0.037(4) 0.071(5) 0.054(4) 0.000(4) 0.010(3) -0.014(3)
C78 0.023(3) 0.086(6) 0.062(5) 0.024(4) 0.014(3) -0.003(3)
C79 0.040(4) 0.048(4) 0.083(6) 0.019(4) 0.030(4) 0.003(3)
C80 0.040(4) 0.050(4) 0.056(4) 0.011(3) 0.021(3) -0.004(3)
C81 0.034(4) 0.121(8) 0.093(7) 0.053(6) 0.010(4) 0.010(5)

loop_
_atom_type_symbol
_atom_type_description
_atom_type_scat_dispersion_real
_atom_type_scat_dispersion_imag
_atom_type_scat_source
C C 0.0033 0.0016 'International Tables Vol C Tables 4.2.6.8 and 6.1.1.4'
H H 0.0000 0.0000 'International Tables Vol C Tables 4.2.6.8 and 6.1.1.4'
Co Co 0.3494 0.9721 'International Tables Vol C Tables 4.2.6.8 and 6.1.1.4'
K K 0.2009 0.2494 'International Tables Vol C Tables 4.2.6.8 and 6.1.1.4'
N N 0.0061 0.0033 'International Tables Vol C Tables 4.2.6.8 and 6.1.1.4'
O O 0.0106 0.0060 'International Tables Vol C Tables 4.2.6.8 and 6.1.1.4'
S S 0.1246 0.1234 'International Tables Vol C Tables 4.2.6.8 and 6.1.1.4'

loop_
_geom_angle_atom_site_label_1
_geom_angle_atom_site_label_2
_geom_angle_atom_site_label_3
_geom_angle
_geom_angle_site_symmetry_1
_geom_angle_site_symmetry_3
O1 Co1 N4 101.84(18) . .
O1 Co1 N3 108.38(18) . .
N4 Co1 N3 108.4(2) . .
O1 Co1 N2 96.65(18) . .
N4 Co1 N2 124.3(2) . .
N3 Co1 N2 114.6(2) . .
O1 Co1 N1 173.28(19) . .
N4 Co1 N1 77.4(2) . .
N3 Co1 N1 78.05(19) . .
N2 Co1 N1 78.5(2) . .
O1 Co1 K2 48.10(12) . .
N4 Co1 K2 84.87(15) . .
N3 Co1 K2 71.81(14) . .
N2 Co1 K2 140.93(14) . .
N1 Co1 K2 137.92(16) . .
O9A Co2 O8 16.3(4) . .
O9A Co2 N7 103.7(5) . .
O8 Co2 N7 110.5(2) . .
O9A Co2 N8 110.8(5) . .
O8 Co2 N8 94.5(3) . .
N7 Co2 N8 109.2(3) . .
O9A Co2 N6 90.5(5) . .
O8 Co2 N6 100.2(2) . .
N7 Co2 N6 115.8(3) . .
N8 Co2 N6 123.3(2) . .
O9A Co2 N5 169.8(5) . .
O8 Co2 N5 169.4(3) . .
N7 Co2 N5 78.7(2) . .
N8 Co2 N5 77.1(2) . .
N6 Co2 N5 79.53(19) . .
O9A Co2 K6A 34.2(5) . .
O8 Co2 K6A 50.5(2) . .
N7 Co2 K6A 85.7(2) . .
N8 Co2 K6A 144.94(17) . .
N6 Co2 K6A 72.44(13) . .
N5 Co2 K6A 137.80(19) . .
O16 Co3 N10 99.63(19) . .
O16 Co3 N12 108.1(2) . .
N10 Co3 N12 110.7(3) . .
O16 Co3 N11 96.76(17) . .
N10 Co3 N11 126.7(2) . .
N12 Co3 N11 111.5(2) . .
O16 Co3 N9 172.1(2) . .
N10 Co3 N9 78.7(2) . .
N12 Co3 N9 79.6(2) . .
N11 Co3 N9 78.42(18) . .
O16 Co3 K5 55.20(12) . 4_575
N10 Co3 K5 148.47(15) . 4_575
N12 Co3 K5 67.2(2) . 4_575
N11 Co3 K5 79.14(12) . 4_575
N9 Co3 K5 128.88(15) . 4_575
O13 K5 O8 142.0(2) . 4_576
O13 K5 O16 139.36(17) . 4_576
O8 K5 O16 78.37(15) 4_576 4_576
O13 K5 O19 94.87(17) . 4_576
O8 K5 O19 102.26(18) 4_576 4_576
O16 K5 O19 63.75(12) 4_576 4_576
O13 K5 O10 91.74(18) . 4_576
O8 K5 O10 64.03(16) 4_576 4_576
O16 K5 O10 109.81(16) 4_576 4_576
O19 K5 O10 69.31(14) 4_576 4_576
O13 K5 O21 114.73(19) . 4_576
O8 K5 O21 76.62(17) 4_576 4_576
O16 K5 O21 70.48(14) 4_576 4_576
O19 K5 O21 133.25(13) 4_576 4_576
O10 K5 O21 139.11(13) 4_576 4_576
O13 K5 N12 87.50(19) . 4_576
O8 K5 N12 119.88(17) 4_576 4_576
O16 K5 N12 67.10(15) 4_576 4_576
O19 K5 N12 104.10(14) 4_576 4_576
O10 K5 N12 173.28(15) 4_576 4_576
O21 K5 N12 46.48(14) 4_576 4_576
O13 K5 K6A 140.08(16) . 4_576
O8 K5 K6A 51.35(16) 4_576 4_576
O16 K5 K6A 51.49(10) 4_576 4_576
O19 K5 K6A 51.77(9) 4_576 4_576
O10 K5 K6A 58.72(12) 4_576 4_576
O21 K5 K6A 104.92(12) 4_576 4_576
N12 K5 K6A 118.58(13) 4_576 4_576
O13 K5 Co3 106.18(15) . 4_576
O8 K5 Co3 111.48(13) 4_576 4_576
O16 K5 Co3 35.70(8) 4_576 4_576
O19 K5 Co3 70.03(8) 4_576 4_576
O10 K5 Co3 136.61(13) 4_576 4_576
O21 K5 Co3 67.45(10) 4_576 4_576
N12 K5 Co3 37.87(12) 4_576 4_576
K6A K5 Co3 84.25(5) 4_576 4_576
O13 K5 S9 94.30(16) . 4_576
O8 K5 S9 100.35(15) 4_576 4_576
O16 K5 S9 77.39(10) 4_576 4_576
O19 K5 S9 129.23(9) 4_576 4_576
O10 K5 S9 159.71(11) 4_576 4_576
O21 K5 S9 23.83(10) 4_576 4_576
N12 K5 S9 26.92(11) 4_576 4_576
K6A K5 S9 122.95(6) 4_576 4_576
Co3 K5 S9 59.45(4) 4_576 4_576
O13 K5 S8 83.81(15) . 4_576
O8 K5 S8 120.81(16) 4_576 4_576
O16 K5 S8 64.29(9) 4_576 4_576
O19 K5 S8 20.41(8) 4_576 4_576
O10 K5 S8 86.77(11) 4_576 4_576
O21 K5 S8 124.80(10) 4_576 4_576
N12 K5 S8 86.52(11) 4_576 4_576
K6A K5 S8 69.46(4) 4_576 4_576
Co3 K5 S8 57.39(3) 4_576 4_576
S9 K5 S8 113.12(5) 4_576 4_576
O13 K5 K6 141.1(2) . 4_576
O16 K5 K6 42.1(2) 4_576 4_576
O19 K5 K6 47.64(16) 4_576 4_576
O10 K5 K6 67.7(2) 4_576 4_576
O21 K5 K6 101.5(2) 4_576 4_576
N12 K5 K6 109.1(2) 4_576 4_576
Co3 K5 K6 74.1(2) 4_576 4_576
S9 K5 K6 116.61(19) 4_576 4_576
S8 K5 K6 63.19(15) 4_576 4_576
O1 K2 O1 105.80(11) . 3_666
O1 K2 O4 72.45(12) . .
O1 K2 O4 143.25(13) 3_666 .
O1 K2 O6 76.43(13) . 3_666
O1 K2 O6 64.59(12) 3_666 3_666
O4 K2 O6 79.81(12) . 3_666
O1 K2 O6 64.54(13) . .
O1 K2 O6 74.53(12) 3_666 .
O4 K2 O6 130.39(12) . .
O6 K2 O6 111.34(10) 3_666 .
O1 K2 K2 53.78(9) . 3_666
O1 K2 K2 52.02(9) 3_666 3_666
O4 K2 K2 115.14(11) . 3_666
O6 K2 K2 56.50(10) 3_666 3_666
O6 K2 K2 54.85(10) . 3_666
O1 K2 Co1 33.84(8) . .
O1 K2 Co1 132.00(10) 3_666 .
O4 K2 Co1 65.85(8) . .
O6 K2 Co1 107.43(10) 3_666 .
O6 K2 Co1 64.71(9) . .
K2 K2 Co1 83.14(5) 3_666 .
O1 K2 S2 75.92(9) . .
O1 K2 S2 164.83(10) 3_666 .
O4 K2 S2 22.17(9) . .
O6 K2 S2 101.88(9) 3_666 .
O6 K2 S2 118.65(9) . .
K2 K2 S2 127.58(7) 3_666 .
Co1 K2 S2 56.61(3) . .
O1 K2 K1 48.39(9) . .
O1 K2 K1 106.59(10) 3_666 .
O4 K2 K1 43.99(9) . .
O6 K2 K1 44.67(9) 3_666 .
O6 K2 K1 110.92(11) . .
K2 K2 K1 72.26(5) 3_666 .
Co1 K2 K1 68.28(3) . .
S2 K2 K1 62.86(4) . .
O1 K2 K1 99.11(9) . 3_666
O1 K2 K1 42.90(9) 3_666 3_666
O4 K2 K1 170.22(9) . 3_666
O6 K2 K1 103.38(9) 3_666 3_666
O6 K2 K1 39.83(8) . 3_666
K2 K2 K1 61.03(4) 3_666 3_666
Co1 K2 K1 104.40(4) . 3_666
S2 K2 K1 152.27(5) . 3_666
K1 K2 K1 133.29(4) . 3_666
O15 K1 O4 84.93(13) . .
O15 K1 O11 84.59(15) . 4_576
O4 K1 O11 168.27(16) . 4_576
O15 K1 O6 93.23(14) . 3_666
O4 K1 O6 82.28(14) . 3_666
O11 K1 O6 103.55(16) 4_576 3_666
O15 K1 O2 143.62(15) . .
O4 K1 O2 108.22(13) . .
O11 K1 O2 77.65(13) 4_576 .
O6 K1 O2 121.58(14) 3_666 .
O15 K1 O1 152.07(14) . .
O4 K1 O1 69.02(12) . .
O11 K1 O1 122.18(14) 4_576 .
O6 K1 O1 74.02(11) 3_666 .
O2 K1 O1 58.99(12) . .
O15 K1 S3 76.22(11) . 3_666
O4 K1 S3 92.32(9) . 3_666
O11 K1 S3 90.27(11) 4_576 3_666
O6 K1 S3 20.60(9) 3_666 3_666
O2 K1 S3 134.55(11) . 3_666
O1 K1 S3 94.39(8) . 3_666
O15 K1 K2 110.65(12) . .
O4 K1 K2 44.66(9) . .
O11 K1 K2 145.47(13) 4_576 .
O6 K1 K2 46.89(10) 3_666 .
O2 K1 K2 101.72(10) . .
O1 K1 K2 42.95(8) . .
S3 K1 K2 65.28(4) 3_666 .
O15 K1 K3 44.35(10) . 3_666
O4 K1 K3 125.26(9) . 3_666
O11 K1 K3 47.17(9) 4_576 3_666
O6 K1 K3 81.90(9) 3_666 3_666
O2 K1 K3 124.63(10) . 3_666
O1 K1 K3 150.20(8) . 3_666
S3 K1 K3 61.57(4) 3_666 3_666
K2 K1 K3 125.18(4) . 3_666
O15 K1 K2 135.83(11) . 3_666
O4 K1 K2 90.59(9) . 3_666
O11 K1 K2 100.60(13) 4_576 3_666
O6 K1 K2 42.72(9) 3_666 3_666
O2 K1 K2 79.14(10) . 3_666
O1 K1 K2 39.42(8) . 3_666
S3 K1 K2 60.05(3) 3_666 3_666
K2 K1 K2 46.71(4) . 3_666
K3 K1 K2 110.89(4) 3_666 3_666
O7 K3 O14 99.94(16) . 3_666
O7 K3 O10 115.58(17) . 2_645
O14 K3 O10 137.63(16) 3_666 2_645
O7 K3 O19 101.72(15) . 2_645
O14 K3 O19 124.98(12) 3_666 2_645
O10 K3 O19 71.21(12) 2_645 2_645
O7 K3 O15 76.62(15) . 3_666
O14 K3 O15 51.00(11) 3_666 3_666
O10 K3 O15 114.11(14) 2_645 3_666
O19 K3 O15 174.66(12) 2_645 3_666
O7 K3 O11 79.44(15) . 2_645
O14 K3 O11 122.77(13) 3_666 2_645
O10 K3 O11 49.36(12) 2_645 2_645
O19 K3 O11 110.66(12) 2_645 2_645
O15 K3 O11 74.17(12) 3_666 2_645
O7 K3 O20 102.01(13) . 2_645
O14 K3 O20 77.06(11) 3_666 2_645
O10 K3 O20 114.56(12) 2_645 2_645
O19 K3 O20 49.21(10) 2_645 2_645
O15 K3 O20 125.90(11) 3_666 2_645
O11 K3 O20 159.85(12) 2_645 2_645
O7 K3 S6 93.33(13) . 3_666
O14 K3 S6 26.00(9) 3_666 3_666
O10 K3 S6 124.41(12) 2_645 3_666
O19 K3 S6 150.46(9) 2_645 3_666
O15 K3 S6 26.22(8) 3_666 3_666
O11 K3 S6 96.92(10) 2_645 3_666
O20 K3 S6 103.03(8) 2_645 3_666
O7 K3 S8 99.90(11) . 2_645
O14 K3 S8 102.17(9) 3_666 2_645
O10 K3 S8 94.04(10) 2_645 2_645
O19 K3 S8 24.38(8) 2_645 2_645
O15 K3 S8 150.47(9) 3_666 2_645
O11 K3 S8 134.67(10) 2_645 2_645
O20 K3 S8 25.21(7) 2_645 2_645
S6 K3 S8 128.16(5) 3_666 2_645
O7 K3 S4 99.10(12) . 2_645
O14 K3 S4 133.65(10) 3_666 2_645
O10 K3 S4 24.26(9) 2_645 2_645
O19 K3 S4 91.39(8) 2_645 2_645
O15 K3 S4 93.88(9) 3_666 2_645
O11 K3 S4 25.17(8) 2_645 2_645
O20 K3 S4 138.20(8) 2_645 2_645
S6 K3 S4 111.32(5) 3_666 2_645
S8 K3 S4 115.53(5) 2_645 2_645
O7 K3 K1 58.88(11) . 3_666
O14 K3 K1 90.00(9) 3_666 3_666
O10 K3 K1 89.38(9) 2_645 3_666
O19 K3 K1 143.87(9) 2_645 3_666
O15 K3 K1 39.31(8) 3_666 3_666
O11 K3 K1 40.58(8) 2_645 3_666
O20 K3 K1 155.09(8) 2_645 3_666
S6 K3 K1 65.47(4) 3_666 3_666
S8 K3 K1 157.43(5) 2_645 3_666
S4 K3 K1 65.19(3) 2_645 3_666
O7 K3 K5 135.27(13) . 3_666
O14 K3 K5 120.98(11) 3_666 3_666
O10 K3 K5 42.18(9) 2_645 3_666
O19 K3 K5 41.07(8) 2_645 3_666
O15 K3 K5 142.80(11) 3_666 3_666
O11 K3 K5 91.51(9) 2_645 3_666
O20 K3 K5 73.18(8) 2_645 3_666
S6 K3 K5 131.35(6) 3_666 3_666
S8 K3 K5 57.06(3) 2_645 3_666
S4 K3 K5 66.44(4) 2_645 3_666
K1 K3 K5 131.37(4) 3_666 3_666
O21 K4 O20 110.83(14) . 4_576
O21 K4 O12 142.80(14) . .
O20 K4 O12 104.89(14) 4_576 .
O21 K4 O8 77.38(17) . .
O20 K4 O8 135.25(16) 4_576 .
O12 K4 O8 70.00(17) . .
O21 K4 O16 72.47(14) . .
O20 K4 O16 150.09(13) 4_576 .
O12 K4 O16 81.87(14) . .
O8 K4 O16 74.61(15) . .
O21 K4 O9A 85.1(3) . .
O20 K4 O9A 139.4(3) 4_576 .
O12 K4 O9A 60.5(3) . .
O8 K4 O9A 10.8(3) . .
O16 K4 O9A 69.4(3) . .
O16 K6 O12 89.0(4) . .
O16 K6 O19 67.5(3) . .
O12 K6 O19 149.5(5) . .
O9A K6A O8 5.9(4) . .
O9A K6A O16 84.7(4) . .
O8 K6A O16 78.94(16) . .
O9A K6A O19 107.4(4) . .
O8 K6A O19 103.37(16) . .
O16 K6A O19 65.27(12) . .
O3 S1 O2 115.8(3) . .
O3 S1 N2 113.3(3) . .
O2 S1 N2 108.6(3) . .
O3 S1 C7 105.6(3) . .
O2 S1 C7 105.4(3) . .
N2 S1 C7 107.5(3) . .
O4 S2 O5 115.5(3) . .
O4 S2 N3 108.3(2) . .
O5 S2 N3 113.2(3) . .
O4 S2 C14 106.2(3) . .
O5 S2 C14 105.6(3) . .
N3 S2 C14 107.5(3) . .
O4 S2 K2 45.19(17) . .
O5 S2 K2 103.2(2) . .
N3 S2 K2 75.2(2) . .
C14 S2 K2 146.8(2) . .
O6 S3 O7 113.8(3) . .
O6 S3 N4 109.2(3) . .
O7 S3 N4 112.5(3) . .
O6 S3 C21 108.9(3) . .
O7 S3 C21 105.7(3) . .
N4 S3 C21 106.4(3) . .
O6 S3 K1 41.30(17) . 3_666
O7 S3 K1 76.0(2) . 3_666
N4 S3 K1 142.9(2) . 3_666
C21 S3 K1 105.5(2) . 3_666
O10 S4 O11 113.3(3) . .
O10 S4 N6 108.9(3) . .
O11 S4 N6 112.8(3) . .
O10 S4 C34 107.7(3) . .
O11 S4 C34 105.5(3) . .
N6 S4 C34 108.4(3) . .
O10 S4 K3 50.79(17) . 2_655
O11 S4 K3 62.78(18) . 2_655
N6 S4 K3 134.1(2) . 2_655
C34 S4 K3 116.8(2) . 2_655
O10 S4 K6A 49.7(2) . .
O11 S4 K6A 108.8(2) . .
N6 S4 K6A 65.82(19) . .
C34 S4 K6A 144.6(2) . .
K3 S4 K6A 72.83(4) 2_655 .
O13 S5 O12 114.8(4) . .
O13 S5 N7 115.0(4) . .
O12 S5 N7 109.4(3) . .
O13 S5 C41 102.7(4) . .
O12 S5 C41 106.8(4) . .
N7 S5 C41 107.4(5) . .
O13 S5 K6A 151.6(3) . .
O12 S5 K6A 36.8(2) . .
N7 S5 K6A 82.9(2) . .
C41 S5 K6A 91.6(3) . .
O13 S5 K4 94.3(3) . .
O12 S5 K4 36.0(3) . .
N7 S5 K4 95.0(3) . .
C41 S5 K4 142.4(3) . .
K6A S5 K4 60.92(5) . .
O15 S6 O14 113.6(2) . .
O15 S6 C48A 112.7(6) . .
O14 S6 C48A 105.7(6) . .
O15 S6 N8 112.3(3) . .
O14 S6 N8 108.6(3) . .
C48A S6 N8 103.2(6) . .
O15 S6 C48 102.9(4) . .
O14 S6 C48 106.8(4) . .
N8 S6 C48 112.6(4) . .
O15 S6 K3 62.26(18) . 3_666
O14 S6 K3 55.32(16) . 3_666
C48A S6 K3 145.1(6) . 3_666
N8 S6 K3 110.5(3) . 3_666
C48 S6 K3 136.8(4) . 3_666
O17 S7 O18 115.3(3) . .
O17 S7 N10 108.9(3) . .
O18 S7 N10 113.7(3) . .
O17 S7 C61 110.3(4) . .
O18 S7 C61 103.3(4) . .
N10 S7 C61 104.6(4) . .
O20 S8 O19 112.8(2) . .
O20 S8 N11 114.7(2) . .
O19 S8 N11 110.2(2) . .
O20 S8 C68 104.5(3) . .
O19 S8 C68 106.4(2) . .
N11 S8 C68 107.6(3) . .
O20 S8 K3 63.04(17) . 2_655
O19 S8 K3 51.04(15) . 2_655
N11 S8 K3 143.06(19) . 2_655
C68 S8 K3 108.4(2) . 2_655
O20 S8 K5 109.90(17) . 4_575
O19 S8 K5 41.73(17) . 4_575
N11 S8 K5 75.22(17) . 4_575
C68 S8 K5 140.37(19) . 4_575
K3 S8 K5 72.03(4) 2_655 4_575
O21 S9 O22 114.9(4) . .
O21 S9 N12 107.0(3) . .
O22 S9 N12 113.5(4) . .
O21 S9 C75 106.9(3) . .
O22 S9 C75 104.6(3) . .
N12 S9 C75 109.7(4) . .
O21 S9 K5 53.92(19) . 4_575
O22 S9 K5 99.1(2) . 4_575
N12 S9 K5 67.5(3) . 4_575
C75 S9 K5 154.8(2) . 4_575
Co1 O1 K2 98.07(16) . .
Co1 O1 K2 145.7(2) . 3_666
K2 O1 K2 74.20(11) . 3_666
Co1 O1 K1 115.78(16) . .
K2 O1 K1 88.67(12) . .
K2 O1 K1 97.68(12) 3_666 .
S1 O2 K1 136.6(3) . .
S2 O4 K1 136.9(2) . .
S2 O4 K2 112.6(2) . .
K1 O4 K2 91.35(12) . .
S3 O6 K1 118.1(2) . 3_666
S3 O6 K2 140.6(3) . 3_666
K1 O6 K2 88.44(12) 3_666 3_666
S3 O6 K2 129.0(2) . .
K1 O6 K2 97.46(14) 3_666 .
K2 O6 K2 68.65(10) 3_666 .
S3 O7 K3 154.1(3) . .
O9A O8 Co2 71.0(16) . .
O9A O8 K5 97.0(17) . 4_575
Co2 O8 K5 148.9(3) . 4_575
O9A O8 K6A 23.3(16) . .
Co2 O8 K6A 94.2(3) . .
K5 O8 K6A 77.88(17) 4_575 .
O9A O8 K4 100.6(17) . .
Co2 O8 K4 118.2(2) . .
K5 O8 K4 91.71(17) 4_575 .
K6A O8 K4 87.93(18) . .
O8 O9A Co2 92.7(18) . .
O8 O9A K6A 151(2) . .
Co2 O9A K6A 116.4(8) . .
O8 O9A K4 68.6(16) . .
Co2 O9A K4 115.5(6) . .
K6A O9A K4 94.5(5) . .
S4 O10 K3 105.0(2) . 2_655
S4 O10 K5 157.7(3) . 4_575
K3 O10 K5 97.35(13) 2_655 4_575
S4 O10 K6A 109.0(3) . .
K3 O10 K6A 95.24(17) 2_655 .
K5 O10 K6A 68.91(11) 4_575 .
S4 O11 K1 164.8(3) . 4_575
S4 O11 K3 92.0(2) . 2_655
K1 O11 K3 92.25(13) 4_575 2_655
S5 O12 K6 132.9(4) . .
S5 O12 K4 125.8(3) . .
K6 O12 K4 90.9(3) . .
S5 O12 K6A 124.7(3) . .
K4 O12 K6A 88.53(16) . .
S5 O13 K5 174.4(4) . .
S6 O14 K3 98.68(19) . 3_666
S6 O14 K4 155.4(2) . .
K3 O14 K4 97.26(14) 3_666 .
S6 O15 K1 170.7(3) . .
S6 O15 K3 91.5(2) . 3_666
K1 O15 K3 96.34(13) . 3_666
Co3 O16 K6 146.8(3) . .
Co3 O16 K6A 148.89(19) . .
Co3 O16 K5 89.10(15) . 4_575
K6 O16 K5 90.0(3) . 4_575
K6A O16 K5 75.58(11) . 4_575
Co3 O16 K4 120.2(2) . .
K6 O16 K4 93.0(2) . .
K6A O16 K4 87.09(12) . .
K5 O16 K4 89.30(13) 4_575 .
S7 O17 K4 147.5(3) . .
S8 O19 K6A 146.8(2) . .
S8 O19 K3 104.58(18) . 2_655
K6A O19 K3 103.44(13) . 2_655
S8 O19 K6 131.6(3) . .
K3 O19 K6 114.6(3) 2_655 .
S8 O19 K5 117.9(2) . 4_575
K6A O19 K5 74.76(10) . 4_575
K3 O19 K5 98.51(12) 2_655 4_575
K6 O19 K5 84.1(2) . 4_575
S8 O20 K4 149.0(2) . 4_575
S8 O20 K3 91.75(18) . 2_655
K4 O20 K3 97.31(12) 4_575 2_655
S9 O21 K4 146.3(3) . .
S9 O21 K5 102.2(2) . 4_575
K4 O21 K5 90.64(15) . 4_575
C1 N1 C5 111.9(7) . .
C1 N1 C3 111.7(6) . .
C5 N1 C3 110.0(7) . .
C1 N1 Co1 106.4(4) . .
C5 N1 Co1 109.6(4) . .
C3 N1 Co1 107.0(4) . .
C2 N2 S1 111.6(5) . .
C2 N2 Co1 114.2(4) . .
S1 N2 Co1 132.3(3) . .
C4 N3 S2 112.4(4) . .
C4 N3 Co1 114.7(4) . .
S2 N3 Co1 130.0(3) . .
C6 N4 S3 111.7(4) . .
C6 N4 Co1 114.9(4) . .
S3 N4 Co1 129.2(3) . .
C30 N5 C28 113.1(7) . .
C30 N5 C32 110.9(6) . .
C28 N5 C32 111.3(5) . .
C30 N5 Co2 107.1(4) . .
C28 N5 Co2 106.7(4) . .
C32 N5 Co2 107.5(5) . .
C29 N6 S4 114.4(4) . .
C29 N6 Co2 112.6(4) . .
S4 N6 Co2 126.4(3) . .
C29 N6 K6A 137.3(4) . .
S4 N6 K6A 89.88(19) . .
Co2 N6 K6A 71.92(14) . .
C31 N7 S5 114.6(5) . .
C31 N7 Co2 113.9(5) . .
S5 N7 Co2 131.2(4) . .
C33 N8 S6 117.6(5) . .
C33 N8 Co2 114.1(5) . .
S6 N8 Co2 128.2(3) . .
C55A N9 C59A 118.0(12) . .
C57 N9 C55 115.8(7) . .
C57 N9 C59 109.2(8) . .
C55 N9 C59 108.4(7) . .
C55A N9 C57A 114.7(10) . .
C59A N9 C57A 107.0(9) . .
C55A N9 Co3 109.5(8) . .
C57 N9 Co3 111.7(5) . .
C59A N9 Co3 103.4(8) . .
C55 N9 Co3 106.8(5) . .
C59 N9 Co3 104.4(6) . .
C57A N9 Co3 102.6(5) . .
C56 N10 S7 115.7(5) . .
C56 N10 Co3 114.3(5) . .
S7 N10 Co3 130.0(3) . .
C58 N11 S8 113.0(4) . .
C58 N11 Co3 113.3(4) . .
S8 N11 Co3 132.5(3) . .
C60 N12 S9 112.4(5) . .
C60 N12 Co3 114.8(5) . .
S9 N12 Co3 131.1(3) . .
C60 N12 K5 128.7(5) . 4_575
S9 N12 K5 85.6(3) . 4_575
Co3 N12 K5 74.94(19) . 4_575
N1 C1 C2 113.9(6) . .
C1 C2 N2 109.9(6) . .
N1 C3 C4 110.2(6) . .
N3 C4 C3 108.8(6) . .
N1 C5 C6 111.0(7) . .
N4 C6 C5 106.6(6) . .
C8 C7 C12 119.8(6) . .
C8 C7 S1 120.1(5) . .
C12 C7 S1 120.1(5) . .
C7 C8 C9 119.7(7) . .
C8 C9 C10 121.4(8) . .
C11 C10 C9 117.9(7) . .
C11 C10 C13 120.3(7) . .
C9 C10 C13 121.8(8) . .
C10 C11 C12 121.0(6) . .
C7 C12 C11 119.8(6) . .
C15 C14 C19 119.2(6) . .
C15 C14 S2 119.6(5) . .
C19 C14 S2 121.2(6) . .
C16 C15 C14 120.5(6) . .
C15 C16 C17 120.6(7) . .
C18 C17 C16 118.2(6) . .
C18 C17 C20 121.7(7) . .
C16 C17 C20 120.1(8) . .
C17 C18 C19 121.6(6) . .
C18 C19 C14 119.8(7) . .
C26 C21 C22 119.5(8) . .
C26 C21 S3 118.1(6) . .
C22 C21 S3 122.3(6) . .
C21 C22 C23 120.6(8) . .
C24 C23 C22 121.3(7) . .
C23 C24 C25 117.4(8) . .
C23 C24 C27 121.8(7) . .
C25 C24 C27 120.8(8) . .
C26 C25 C24 121.4(9) . .
C21 C26 C25 119.8(8) . .
N5 C28 C29 110.7(5) . .
N6 C29 C28 109.7(5) . .
N5 C30 C31 110.1(7) . .
N7 C31 C30 106.6(6) . .
C33 C32 N5 111.2(5) . .
C32 C33 N8 106.4(7) . .
C35 C34 C39 110.6(18) . .
C39 C34 C35A 127.2(13) . .
C35 C34 S4 129.2(17) . .
C39 C34 S4 120.1(5) . .
C35A C34 S4 112.7(12) . .
C34 C35 C36 128(3) . .
C36A C35A C34 115(3) . .
C37A C36 C35 119(4) . .
C35A C36A C37 122(4) . .
C36A C37 C40 123(4) . .
C36A C37 C38 122(3) . .
C40 C37 C38 115(2) . .
C38 C37A C36 110(3) . .
C38 C37A C40A 128(3) . .
C36 C37A C40A 121(4) . .
C37A C38 C39 132.4(19) . .
C39 C38 C37 114.6(13) . .
C34 C39 C38 119.3(8) . .
C42 C41 C46 120.0 . .
C42 C41 S5 123.4(6) . .
C46 C41 S5 116.6(6) . .
C41 C42 C43 120.0 . .
C44 C43 C42 120.0 . .
C43 C44 C45 120.0 . .
C43 C44 C47 118.3(17) . .
C45 C44 C47 121.6(17) . .
C46 C45 C44 120.0 . .
C45 C46 C41 120.0 . .
C53 C48 C49 124.7(12) . .
C53 C48 S6 118.8(10) . .
C49 C48 S6 116.2(10) . .
C49A C48A C53A 117.4(19) . .
C49A C48A S6 122.4(14) . .
C53A C48A S6 120.1(17) . .
C48 C49 C50 116.9(11) . .
C50A C49A C48A 119.1(18) . .
C51 C50 C49 120.8(10) . .
C49A C50A C51A 124(2) . .
C52 C51 C50 118.8(12) . .
C52 C51 C54 122.5(14) . .
C50 C51 C54 118.7(12) . .
C50A C51A C52A 118(2) . .
C50A C51A C54A 125(2) . .
C52A C51A C54A 117(2) . .
C51 C52 C53 120.3(13) . .
C53A C52A C51A 119(3) . .
C48 C53 C52 118.4(12) . .
C52A C53A C48A 122(3) . .
C56 C55 N9 113.8(9) . .
N9 C55A C56 116.5(13) . .
C55 C56 N10 114.4(8) . .
N10 C56 C55A 113.0(9) . .
N9 C57 C58 113.0(8) . .
C58 C57A N9 113.7(8) . .
C57A C58 N11 113.7(7) . .
N11 C58 C57 110.2(6) . .
C60 C59 N9 112.7(9) . .
N9 C59A C60 112.7(12) . .
N12 C60 C59 106.1(8) . .
N12 C60 C59A 110.5(9) . .
C66 C61 C62 117.3(9) . .
C66 C61 S7 121.8(7) . .
C62 C61 S7 120.9(7) . .
C61 C62 C63 119.8(9) . .
C64 C63 C62 119.9(10) . .
C65 C64 C63 118.9(10) . .
C65 C64 C67 122.5(11) . .
C63 C64 C67 118.6(12) . .
C66 C65 C64 120.0(10) . .
C65 C66 C61 123.9(10) . .
C73 C68 C69 114.1(13) . .
C69 C68 C73A 124.2(13) . .
C73 C68 S8 123.6(12) . .
C69 C68 S8 121.6(5) . .
C73A C68 S8 113.3(12) . .
C68 C69 C70 119.6(7) . .
C71 C70 C69 122.0(8) . .
C72 C71 C70 116.0(19) . .
C72 C71 C74 120(2) . .
C70 C71 C74 122.8(10) . .
C70 C71 C72A 117.6(13) . .
C74 C71 C72A 118.9(15) . .
C71 C72 C73 122(3) . .
C73A C72A C71 122(2) . .
C68 C73 C72 124(3) . .
C72A C73A C68 114(2) . .
C72A C73A K6 122(2) . .
C68 C73A K6 99.5(14) . .
C80 C75 C76 120.3(7) . .
C80 C75 S9 120.2(5) . .
C76 C75 S9 119.5(5) . .
C75 C76 C77 119.6(7) . .
C78 C77 C76 121.4(7) . .
C77 C78 C79 118.5(7) . .
C77 C78 C81 120.8(8) . .
C79 C78 C81 120.7(9) . .
C80 C79 C78 120.6(7) . .
C75 C80 C79 119.7(7) . .

loop_
_geom_bond_atom_site_label_1
_geom_bond_atom_site_label_2
_geom_bond_distance
_geom_bond_site_symmetry_2
Co1 O1 1.976(4) .
Co1 N4 2.110(5) .
Co1 N3 2.114(5) .
Co1 N2 2.132(5) .
Co1 N1 2.259(5) .
Co1 K2 3.5132(16) .
Co2 O9A 1.890(14) .
Co2 O8 1.998(6) .
Co2 N7 2.046(6) .
Co2 N8 2.087(6) .
Co2 N6 2.112(5) .
Co2 N5 2.296(5) .
Co2 K6A 3.446(2) .
Co3 O16 1.954(4) .
Co3 N10 2.082(5) .
Co3 N12 2.128(6) .
Co3 N11 2.148(4) .
Co3 N9 2.224(5) .
Co3 K5 3.3477(14) 4_575
K5 O13 2.615(7) .
K5 O8 2.644(6) 4_576
K5 O16 2.749(4) 4_576
K5 O19 2.780(4) 4_576
K5 O10 2.833(4) 4_576
K5 O21 2.852(5) 4_576
K5 N12 3.196(7) 4_576
K5 K6A 3.337(2) 4_576
K5 Co3 3.3477(14) 4_576
K5 S9 3.449(2) 4_576
K5 S8 3.6917(17) 4_576
K5 K6 3.705(10) 4_576
K2 O1 2.641(4) .
K2 O1 2.703(4) 3_666
K2 O4 2.725(4) .
K2 O6 2.830(5) 3_666
K2 O6 2.887(5) .
K2 K2 3.224(3) 3_666
K2 S2 3.5444(19) .
K2 K1 3.8751(19) .
K2 K1 4.2191(18) 3_666
K1 O15 2.638(4) .
K1 O4 2.692(4) .
K1 O11 2.695(4) 4_576
K1 O6 2.725(4) 3_666
K1 O2 2.814(4) .
K1 O1 2.898(4) .
K1 S3 3.6423(19) 3_666
K1 K3 4.1395(16) 3_666
K1 K2 4.2189(18) 3_666
K3 O7 2.646(5) .
K3 O14 2.736(4) 3_666
K3 O10 2.738(4) 2_645
K3 O19 2.743(4) 2_645
K3 O15 2.911(5) 3_666
K3 O11 3.038(4) 2_645
K3 O20 3.045(4) 2_645
K3 S6 3.288(2) 3_666
K3 S8 3.4144(17) 2_645
K3 S4 3.4145(17) 2_645
K3 K1 4.1394(16) 3_666
K3 K5 4.1843(17) 3_666
K4 O21 2.647(6) .
K4 O20 2.675(4) 4_576
K4 O12 2.717(6) .
K4 O8 2.807(6) .
K4 O16 2.818(4) .
K4 O9A 2.962(14) .
K6 O16 2.485(13) .
K6 O12 2.687(10) .
K6 O19 2.752(9) .
K6A O9A 2.161(16) .
K6A O8 2.666(7) .
K6A O16 2.697(4) .
K6A O19 2.717(4) .
S1 O3 1.451(5) .
S1 O2 1.456(4) .
S1 N2 1.569(6) .
S1 C7 1.787(6) .
S2 O4 1.449(4) .
S2 O5 1.452(5) .
S2 N3 1.570(5) .
S2 C14 1.775(7) .
S3 O6 1.453(4) .
S3 O7 1.456(5) .
S3 N4 1.565(5) .
S3 C21 1.764(8) .
S3 K1 3.6422(19) 3_666
S4 O10 1.452(4) .
S4 O11 1.453(4) .
S4 N6 1.559(5) .
S4 C34 1.770(8) .
S4 K3 3.4146(17) 2_655
S5 O13 1.425(7) .
S5 O12 1.446(5) .
S5 N7 1.553(7) .
S5 C41 1.741(7) .
S6 O15 1.454(4) .
S6 O14 1.458(4) .
S6 C48A 1.548(16) .
S6 N8 1.552(7) .
S6 C48 1.959(12) .
S6 K3 3.288(2) 3_666
S7 O17 1.426(4) .
S7 O18 1.444(5) .
S7 N10 1.571(5) .
S7 C61 1.744(9) .
S8 O20 1.455(4) .
S8 O19 1.456(4) .
S8 N11 1.550(5) .
S8 C68 1.780(6) .
S8 K3 3.4143(17) 2_655
S8 K5 3.6918(17) 4_575
S9 O21 1.426(5) .
S9 O22 1.466(6) .
S9 N12 1.566(6) .
S9 C75 1.800(7) .
S9 K5 3.449(2) 4_575
O1 K2 2.703(4) 3_666
O6 K1 2.725(4) 3_666
O6 K2 2.830(5) 3_666
O8 O9A 0.562(14) .
O8 K5 2.644(5) 4_575
O10 K3 2.738(4) 2_655
O10 K5 2.833(4) 4_575
O11 K1 2.695(4) 4_575
O11 K3 3.038(4) 2_655
O14 K3 2.736(4) 3_666
O15 K3 2.911(5) 3_666
O16 K5 2.749(4) 4_575
O19 K3 2.743(4) 2_655
O19 K5 2.780(4) 4_575
O20 K4 2.675(4) 4_575
O20 K3 3.045(4) 2_655
O21 K5 2.852(5) 4_575
N1 C1 1.450(10) .
N1 C5 1.449(10) .
N1 C3 1.483(9) .
N2 C2 1.489(8) .
N3 C4 1.480(8) .
N4 C6 1.487(8) .
N5 C30 1.447(10) .
N5 C28 1.484(9) .
N5 C32 1.506(10) .
N6 C29 1.494(7) .
N7 C31 1.500(9) .
N8 C33 1.483(8) .
N9 C55A 1.342(18) .
N9 C57 1.436(11) .
N9 C59A 1.482(19) .
N9 C55 1.515(12) .
N9 C59 1.571(14) .
N9 C57A 1.575(12) .
N10 C56 1.460(10) .
N11 C58 1.490(7) .
N12 C60 1.459(10) .
N12 K5 3.196(7) 4_575
C1 C2 1.472(12) .
C3 C4 1.487(11) .
C5 C6 1.524(11) .
C7 C8 1.360(10) .
C7 C12 1.384(8) .
C8 C9 1.382(11) .
C9 C10 1.384(12) .
C10 C11 1.369(10) .
C10 C13 1.526(11) .
C11 C12 1.385(9) .
C14 C15 1.389(9) .
C14 C19 1.391(9) .
C15 C16 1.385(9) .
C16 C17 1.398(9) .
C17 C18 1.383(12) .
C17 C20 1.505(10) .
C18 C19 1.384(11) .
C21 C26 1.357(12) .
C21 C22 1.373(9) .
C22 C23 1.378(11) .
C23 C24 1.352(12) .
C24 C25 1.404(12) .
C24 C27 1.517(12) .
C25 C26 1.373(14) .
C28 C29 1.517(9) .
C30 C31 1.525(12) .
C32 C33 1.474(12) .
C34 C35 1.36(5) .
C34 C39 1.375(10) .
C34 C35A 1.46(3) .
C35 C36 1.41(6) .
C35A C36A 1.35(5) .
C36 C37A 1.40(5) .
C36A C37 1.40(4) .
C37 C40 1.47(4) .
C37 C38 1.53(4) .
C37A C38 1.28(5) .
C37A C40A 1.55(5) .
C38 C39 1.391(11) .
C41 C42 1.3900 .
C41 C46 1.3900 .
C42 C43 1.3900 .
C43 C44 1.3900 .
C44 C45 1.3900 .
C44 C47 1.53(4) .
C45 C46 1.3900 .
C48 C53 1.32(2) .
C48 C49 1.377(15) .
C48A C49A 1.41(2) .
C48A C53A 1.42(3) .
C49 C50 1.395(17) .
C49A C50A 1.35(3) .
C50 C51 1.39(2) .
C50A C51A 1.38(3) .
C51 C52 1.39(2) .
C51 C54 1.511(18) .
C51A C52A 1.41(3) .
C51A C54A 1.54(3) .
C52 C53 1.40(2) .
C52A C53A 1.38(4) .
C55 C56 1.356(14) .
C55A C56 1.486(19) .
C57 C58 1.514(14) .
C57A C58 1.360(13) .
C59 C60 1.464(15) .
C59A C60 1.56(2) .
C61 C66 1.352(11) .
C61 C62 1.363(12) .
C62 C63 1.394(14) .
C63 C64 1.380(15) .
C64 C65 1.342(15) .
C64 C67 1.563(17) .
C65 C66 1.333(13) .
C68 C73 1.29(3) .
C68 C69 1.370(9) .
C68 C73A 1.48(3) .
C69 C70 1.400(10) .
C70 C71 1.350(13) .
C71 C72 1.24(4) .
C71 C74 1.519(11) .
C71 C72A 1.55(4) .
C72 C73 1.41(5) .
C72A C73A 1.37(5) .
C75 C80 1.380(10) .
C75 C76 1.383(10) .
C76 C77 1.386(10) .
C77 C78 1.374(12) .
C78 C79 1.402(12) .
C78 C81 1.510(10) .
C79 C80 1.390(10) .

loop_
_geom_hbond_atom_site_label_D
_geom_hbond_atom_site_label_H
_geom_hbond_atom_site_label_A
_geom_hbond_distance_DH
_geom_hbond_distance_HA
_geom_hbond_distance_DA
_geom_hbond_angle_DHA
O16 H16 O17 0.84(2) 2.02(4) 2.809(6) 155(7)
O8 H8 O14 0.83(2) 2.25(5) 2.867(8) 132(6)
O1 H1 O2 0.85(2) 1.98(3) 2.814(6) 166(7)

loop_
_geom_torsion_atom_site_label_1
_geom_torsion_atom_site_label_2
_geom_torsion_atom_site_label_3
_geom_torsion_atom_site_label_4
_geom_torsion
_geom_torsion_site_symmetry_1
_geom_torsion_site_symmetry_4
O3 S1 O2 K1 -65.5(5) . .
N2 S1 O2 K1 63.3(4) . .
C7 S1 O2 K1 178.2(3) . .
O5 S2 O4 K1 157.9(3) . .
N3 S2 O4 K1 -74.0(4) . .
C14 S2 O4 K1 41.1(4) . .
K2 S2 O4 K1 -118.9(4) . .
O5 S2 O4 K2 -83.2(3) . .
N3 S2 O4 K2 44.9(3) . .
C14 S2 O4 K2 160.1(2) . .
O7 S3 O6 K1 -25.4(4) . 3_666
N4 S3 O6 K1 -152.1(3) . 3_666
C21 S3 O6 K1 92.2(3) . 3_666
O7 S3 O6 K2 -152.4(4) . 3_666
N4 S3 O6 K2 80.9(5) . 3_666
C21 S3 O6 K2 -34.9(5) . 3_666
K1 S3 O6 K2 -127.0(5) 3_666 3_666
O7 S3 O6 K2 103.1(4) . .
N4 S3 O6 K2 -23.6(5) . .
C21 S3 O6 K2 -139.3(3) . .
K1 S3 O6 K2 128.5(5) 3_666 .
O6 S3 O7 K3 65.5(7) . .
N4 S3 O7 K3 -169.5(6) . .
C21 S3 O7 K3 -53.9(7) . .
K1 S3 O7 K3 48.6(6) 3_666 .
K5 O8 O9A Co2 150.5(3) 4_575 .
K6A O8 O9A Co2 -175(4) . .
K4 O8 O9A Co2 -116.4(5) . .
Co2 O8 O9A K6A 175(4) . .
K5 O8 O9A K6A -35(4) 4_575 .
K4 O8 O9A K6A 58(4) . .
Co2 O8 O9A K4 116.4(5) . .
K5 O8 O9A K4 -93.1(5) 4_575 .
K6A O8 O9A K4 -58(4) . .
N7 Co2 O9A O8 116.8(17) . .
N8 Co2 O9A O8 -0.3(18) . .
N6 Co2 O9A O8 -126.4(17) . .
N5 Co2 O9A O8 -140(2) . .
K6A Co2 O9A O8 177(2) . .
O8 Co2 O9A K6A -177(2) . .
N7 Co2 O9A K6A -60.2(7) . .
N8 Co2 O9A K6A -177.3(5) . .
N6 Co2 O9A K6A 56.5(6) . .
N5 Co2 O9A K6A 43(3) . .
O8 Co2 O9A K4 -67.6(16) . .
N7 Co2 O9A K4 49.3(7) . .
N8 Co2 O9A K4 -67.8(7) . .
N6 Co2 O9A K4 166.0(6) . .
N5 Co2 O9A K4 152(2) . .
K6A Co2 O9A K4 109.5(9) . .
O11 S4 O10 K3 -5.7(4) . 2_655
N6 S4 O10 K3 -132.1(2) . 2_655
C34 S4 O10 K3 110.6(3) . 2_655
K6A S4 O10 K3 -101.1(3) . 2_655
O11 S4 O10 K5 176.1(8) . 4_575
N6 S4 O10 K5 49.7(10) . 4_575
C34 S4 O10 K5 -67.6(9) . 4_575
K3 S4 O10 K5 -178.2(11) 2_655 4_575
K6A S4 O10 K5 80.7(8) . 4_575
O11 S4 O10 K6A 95.4(3) . .
N6 S4 O10 K6A -31.0(3) . .
C34 S4 O10 K6A -148.4(2) . .
K3 S4 O10 K6A 101.1(3) 2_655 .
O10 S4 O11 K1 111.2(11) . 4_575
N6 S4 O11 K1 -124.5(11) . 4_575
C34 S4 O11 K1 -6.3(12) . 4_575
K3 S4 O11 K1 106.3(12) 2_655 4_575
K6A S4 O11 K1 164.6(10) . 4_575
O10 S4 O11 K3 4.9(3) . 2_655
N6 S4 O11 K3 129.2(2) . 2_655
C34 S4 O11 K3 -112.6(2) . 2_655
K6A S4 O11 K3 58.29(18) . 2_655
O13 S5 O12 K6 -165.6(5) . .
N7 S5 O12 K6 63.4(7) . .
K4 S5 O12 K6 134.3(6) . .
O13 S5 O12 K4 60.1(5) . .
N7 S5 O12 K4 -70.9(5) . .
C41 S5 O12 K4 173.2(4) . .
K6A S5 O12 K4 -117.5(5) . .
O13 S5 O12 K6A 177.6(4) . .
N7 S5 O12 K6A 46.6(6) . .
C41 S5 O12 K6A -69.3(5) . .
K4 S5 O12 K6A 117.5(5) . .
O15 S6 O14 K3 -23.1(3) . 3_666
C48A S6 O14 K3 -147.2(6) . 3_666
N8 S6 O14 K3 102.5(3) . 3_666
C48 S6 O14 K3 -135.9(4) . 3_666
O15 S6 O14 K4 -153.0(6) . .
C48A S6 O14 K4 82.9(9) . .
N8 S6 O14 K4 -27.3(8) . .
C48 S6 O14 K4 94.3(8) . .
K3 S6 O14 K4 -129.8(8) 3_666 .
O14 S6 O15 K3 21.4(3) . 3_666
C48A S6 O15 K3 141.6(6) . 3_666
N8 S6 O15 K3 -102.3(3) . 3_666
C48 S6 O15 K3 136.4(4) . 3_666
O18 S7 O17 K4 -93.7(6) . .
N10 S7 O17 K4 35.4(7) . .
C61 S7 O17 K4 149.7(5) . .
O20 S8 O19 K6A -159.9(4) . .
N11 S8 O19 K6A 70.5(5) . .
C68 S8 O19 K6A -45.9(5) . .
K3 S8 O19 K6A -146.6(5) 2_655 .
K5 S8 O19 K6A 105.3(5) 4_575 .
O20 S8 O19 K3 -13.3(3) . 2_655
N11 S8 O19 K3 -142.9(2) . 2_655
C68 S8 O19 K3 100.7(3) . 2_655
K5 S8 O19 K3 -108.1(2) 4_575 2_655
O20 S8 O19 K6 -157.0(4) . .
N11 S8 O19 K6 73.4(5) . .
C68 S8 O19 K6 -43.0(5) . .
K3 S8 O19 K6 -143.7(5) 2_655 .
K5 S8 O19 K6 108.3(5) 4_575 .
O20 S8 O19 K5 94.8(3) . 4_575
N11 S8 O19 K5 -34.8(3) . 4_575
C68 S8 O19 K5 -151.2(3) . 4_575
K3 S8 O19 K5 108.1(2) 2_655 4_575
O19 S8 O20 K4 -95.8(5) . 4_575
N11 S8 O20 K4 31.5(5) . 4_575
C68 S8 O20 K4 149.1(4) . 4_575
K3 S8 O20 K4 -107.4(5) 2_655 4_575
K5 S8 O20 K4 -50.9(5) 4_575 4_575
O19 S8 O20 K3 11.6(2) . 2_655
N11 S8 O20 K3 138.9(2) . 2_655
C68 S8 O20 K3 -103.5(2) . 2_655
K5 S8 O20 K3 56.47(14) 4_575 2_655
O22 S9 O21 K4 166.8(4) . .
N12 S9 O21 K4 -66.2(6) . .
C75 S9 O21 K4 51.3(5) . .
K5 S9 O21 K4 -110.2(5) 4_575 .
O22 S9 O21 K5 -83.0(3) . 4_575
N12 S9 O21 K5 44.1(4) . 4_575
C75 S9 O21 K5 161.5(2) . 4_575
O3 S1 N2 C2 -40.6(5) . .
O2 S1 N2 C2 -170.7(5) . .
C7 S1 N2 C2 75.7(5) . .
O3 S1 N2 Co1 122.1(4) . .
O2 S1 N2 Co1 -8.0(5) . .
C7 S1 N2 Co1 -121.7(4) . .
O4 S2 N3 C4 -175.4(5) . .
O5 S2 N3 C4 -45.9(6) . .
C14 S2 N3 C4 70.3(6) . .
K2 S2 N3 C4 -144.2(5) . .
O4 S2 N3 Co1 25.5(5) . .
O5 S2 N3 Co1 154.9(4) . .
C14 S2 N3 Co1 -88.9(4) . .
K2 S2 N3 Co1 56.7(3) . .
O6 S3 N4 C6 176.3(6) . .
O7 S3 N4 C6 48.9(7) . .
C21 S3 N4 C6 -66.4(7) . .
K1 S3 N4 C6 145.4(5) 3_666 .
O6 S3 N4 Co1 -28.3(6) . .
O7 S3 N4 Co1 -155.7(4) . .
C21 S3 N4 Co1 89.1(5) . .
K1 S3 N4 Co1 -59.2(7) 3_666 .
O10 S4 N6 C29 169.2(4) . .
O11 S4 N6 C29 42.5(5) . .
C34 S4 N6 C29 -73.9(5) . .
K3 S4 N6 C29 116.0(4) 2_655 .
K6A S4 N6 C29 143.7(5) . .
O10 S4 N6 Co2 -41.7(4) . .
O11 S4 N6 Co2 -168.4(3) . .
C34 S4 N6 Co2 75.2(4) . .
K3 S4 N6 Co2 -94.9(4) 2_655 .
K6A S4 N6 Co2 -67.2(3) . .
O10 S4 N6 K6A 25.5(3) . .
O11 S4 N6 K6A -101.2(2) . .
C34 S4 N6 K6A 142.4(3) . .
K3 S4 N6 K6A -27.6(3) 2_655 .
O13 S5 N7 C31 42.1(9) . .
O12 S5 N7 C31 173.0(7) . .
C41 S5 N7 C31 -71.4(8) . .
K6A S5 N7 C31 -161.0(8) . .
K4 S5 N7 C31 139.2(7) . .
O13 S5 N7 Co2 -130.7(6) . .
O12 S5 N7 Co2 0.2(8) . .
C41 S5 N7 Co2 115.7(7) . .
K6A S5 N7 Co2 26.2(6) . .
K4 S5 N7 Co2 -33.7(7) . .
O15 S6 N8 C33 -39.6(7) . .
O14 S6 N8 C33 -166.0(5) . .
C48A S6 N8 C33 82.1(8) . .
C48 S6 N8 C33 76.0(7) . .
K3 S6 N8 C33 -107.0(5) 3_666 .
O15 S6 N8 Co2 139.0(4) . .
O14 S6 N8 Co2 12.5(5) . .
C48A S6 N8 Co2 -99.4(7) . .
C48 S6 N8 Co2 -105.4(6) . .
K3 S6 N8 Co2 71.5(4) 3_666 .
O17 S7 N10 C56 -162.7(6) . .
O18 S7 N10 C56 -32.6(7) . .
C61 S7 N10 C56 79.4(7) . .
O17 S7 N10 Co3 15.0(6) . .
O18 S7 N10 Co3 145.1(5) . .
C61 S7 N10 Co3 -102.9(5) . .
O20 S8 N11 C58 45.6(5) . .
O19 S8 N11 C58 174.2(4) . .
C68 S8 N11 C58 -70.2(5) . .
K3 S8 N11 C58 122.9(4) 2_655 .
K5 S8 N11 C58 151.1(5) 4_575 .
O20 S8 N11 Co3 -148.4(3) . .
O19 S8 N11 Co3 -19.8(4) . .
C68 S8 N11 Co3 95.9(4) . .
K3 S8 N11 Co3 -71.0(5) 2_655 .
K5 S8 N11 Co3 -42.9(3) 4_575 .
O21 S9 N12 C60 -167.7(6) . .
O22 S9 N12 C60 -39.9(7) . .
C75 S9 N12 C60 76.7(7) . .
K5 S9 N12 C60 -130.2(6) 4_575 .
O21 S9 N12 Co3 28.1(6) . .
O22 S9 N12 Co3 156.0(5) . .
C75 S9 N12 Co3 -87.5(6) . .
K5 S9 N12 Co3 65.6(5) 4_575 .
O21 S9 N12 K5 -37.5(3) . 4_575
O22 S9 N12 K5 90.4(3) . 4_575
C75 S9 N12 K5 -153.1(3) . 4_575
C5 N1 C1 C2 161.5(7) . .
C3 N1 C1 C2 -74.7(8) . .
Co1 N1 C1 C2 41.8(8) . .
N1 C1 C2 N2 -46.3(9) . .
S1 N2 C2 C1 -167.9(6) . .
Co1 N2 C2 C1 26.0(8) . .
C1 N1 C3 C4 159.2(6) . .
C5 N1 C3 C4 -75.9(7) . .
Co1 N1 C3 C4 43.1(7) . .
S2 N3 C4 C3 -128.7(6) . .
Co1 N3 C4 C3 33.9(8) . .
N1 C3 C4 N3 -51.3(8) . .
C1 N1 C5 C6 -80.8(8) . .
C3 N1 C5 C6 154.3(7) . .
Co1 N1 C5 C6 37.0(8) . .
S3 N4 C6 C5 -161.0(6) . .
Co1 N4 C6 C5 39.8(9) . .
N1 C5 C6 N4 -50.0(10) . .
O3 S1 C7 C8 -160.3(7) . .
O2 S1 C7 C8 -37.2(7) . .
N2 S1 C7 C8 78.5(7) . .
O3 S1 C7 C12 19.5(6) . .
O2 S1 C7 C12 142.5(5) . .
N2 S1 C7 C12 -101.7(5) . .
C12 C7 C8 C9 1.0(13) . .
S1 C7 C8 C9 -179.3(7) . .
C7 C8 C9 C10 4.9(15) . .
C8 C9 C10 C11 -7.8(14) . .
C8 C9 C10 C13 175.0(10) . .
C9 C10 C11 C12 5.1(12) . .
C13 C10 C11 C12 -177.7(8) . .
C8 C7 C12 C11 -3.6(10) . .
S1 C7 C12 C11 176.6(5) . .
C10 C11 C12 C7 0.5(10) . .
O4 S2 C14 C15 -68.7(5) . .
O5 S2 C14 C15 168.1(5) . .
N3 S2 C14 C15 47.0(6) . .
K2 S2 C14 C15 -42.4(7) . .
O4 S2 C14 C19 111.1(6) . .
O5 S2 C14 C19 -12.1(6) . .
N3 S2 C14 C19 -133.2(5) . .
K2 S2 C14 C19 137.3(5) . .
C19 C14 C15 C16 0.1(9) . .
S2 C14 C15 C16 179.9(5) . .
C14 C15 C16 C17 0.9(9) . .
C15 C16 C17 C18 -1.1(10) . .
C15 C16 C17 C20 178.1(6) . .
C16 C17 C18 C19 0.4(11) . .
C20 C17 C18 C19 -178.8(7) . .
C17 C18 C19 C14 0.6(11) . .
C15 C14 C19 C18 -0.9(10) . .
S2 C14 C19 C18 179.3(6) . .
O6 S3 C21 C26 54.8(7) . .
O7 S3 C21 C26 177.4(7) . .
N4 S3 C21 C26 -62.8(7) . .
K1 S3 C21 C26 98.0(7) 3_666 .
O6 S3 C21 C22 -128.8(6) . .
O7 S3 C21 C22 -6.2(7) . .
N4 S3 C21 C22 113.6(6) . .
K1 S3 C21 C22 -85.6(6) 3_666 .
C26 C21 C22 C23 1.4(12) . .
S3 C21 C22 C23 -174.9(6) . .
C21 C22 C23 C24 -1.3(12) . .
C22 C23 C24 C25 0.1(13) . .
C22 C23 C24 C27 -179.9(8) . .
C23 C24 C25 C26 0.9(16) . .
C27 C24 C25 C26 -179.1(10) . .
C22 C21 C26 C25 -0.4(15) . .
S3 C21 C26 C25 176.1(9) . .
C24 C25 C26 C21 -0.7(18) . .
C30 N5 C28 C29 79.1(7) . .
C32 N5 C28 C29 -155.3(6) . .
Co2 N5 C28 C29 -38.3(7) . .
S4 N6 C29 C28 114.7(5) . .
Co2 N6 C29 C28 -38.7(6) . .
K6A N6 C29 C28 -126.1(5) . .
N5 C28 C29 N6 52.0(8) . .
C28 N5 C30 C31 -155.3(7) . .
C32 N5 C30 C31 78.9(8) . .
Co2 N5 C30 C31 -38.2(8) . .
S5 N7 C31 C30 142.4(8) . .
Co2 N7 C31 C30 -43.5(10) . .
N5 C30 C31 N7 53.9(11) . .
C30 N5 C32 C33 -149.7(6) . .
C28 N5 C32 C33 83.5(7) . .
Co2 N5 C32 C33 -33.0(6) . .
N5 C32 C33 N8 52.5(7) . .
S6 N8 C33 C32 130.4(6) . .
Co2 N8 C33 C32 -48.4(6) . .
O10 S4 C34 C35 40(2) . .
O11 S4 C34 C35 162(2) . .
N6 S4 C34 C35 -77(2) . .
K3 S4 C34 C35 95(2) 2_655 .
O10 S4 C34 C39 -144.9(5) . .
O11 S4 C34 C39 -23.6(6) . .
N6 S4 C34 C39 97.5(5) . .
K3 S4 C34 C39 -90.5(5) 2_655 .
K6A S4 C34 C39 171.4(3) . .
O10 S4 C34 C35A 36.6(16) . .
O11 S4 C34 C35A 157.9(16) . .
N6 S4 C34 C35A -81.1(16) . .
K3 S4 C34 C35A 90.9(16) 2_655 .
K6A S4 C34 C35A -7.1(16) . .
C39 C34 C35 C36 2(5) . .
S4 C34 C35 C36 177(3) . .
C39 C34 C35A C36A 1(4) . .
S4 C34 C35A C36A 180(3) . .
C34 C35 C36 C37A -2(7) . .
C34 C35A C36A C37 2(6) . .
C35A C36A C37 C40 178(4) . .
C35A C36A C37 C38 -5(6) . .
C35 C36 C37A C38 3(6) . .
C35 C36 C37A C40A 178(4) . .
C36 C37A C38 C39 -5(5) . .
C40A C37A C38 C39 -180(2) . .
C36A C37 C38 C39 5(4) . .
C40 C37 C38 C39 -176.9(18) . .
C35 C34 C39 C38 -3(2) . .
C35A C34 C39 C38 0(2) . .
S4 C34 C39 C38 -178.7(5) . .
C37A C38 C39 C34 5(3) . .
C37 C38 C39 C34 -2.6(17) . .
O13 S5 C41 C42 25.8(6) . .
O12 S5 C41 C42 -95.4(6) . .
N7 S5 C41 C42 147.4(5) . .
K6A S5 C41 C42 -129.5(5) . .
K4 S5 C41 C42 -88.9(7) . .
O13 S5 C41 C46 -154.9(5) . .
O12 S5 C41 C46 83.9(5) . .
N7 S5 C41 C46 -33.3(6) . .
K6A S5 C41 C46 49.8(5) . .
K4 S5 C41 C46 90.4(6) . .
C46 C41 C42 C43 0.0 . .
S5 C41 C42 C43 179.3(7) . .
C41 C42 C43 C44 0.0 . .
C42 C43 C44 C45 0.0 . .
C42 C43 C44 C47 176(2) . .
C43 C44 C45 C46 0.0 . .
C47 C44 C45 C46 -176(2) . .
C44 C45 C46 C41 0.0 . .
C42 C41 C46 C45 0.0 . .
S5 C41 C46 C45 -179.3(7) . .
O15 S6 C48A C49A -152.0(13) . .
O14 S6 C48A C49A -27.4(16) . .
N8 S6 C48A C49A 86.6(14) . .
K3 S6 C48A C49A -78.4(18) 3_666 .
O15 S6 C48A C53A 30.0(18) . .
O14 S6 C48A C53A 154.6(16) . .
N8 S6 C48A C53A -91.4(17) . .
K3 S6 C48A C53A 103.6(17) 3_666 .
C53 C48 C49 C50 2(2) . .
S6 C48 C49 C50 -171.3(9) . .
C53A C48A C49A C50A -2(3) . .
S6 C48A C49A C50A 179.7(15) . .
C48 C49 C50 C51 -2(2) . .
C48A C49A C50A C51A 2(3) . .
C49 C50 C51 C52 0(2) . .
C49 C50 C51 C54 -177.5(15) . .
C49A C50A C51A C52A 1(3) . .
C49A C50A C51A C54A 175(2) . .
C50 C51 C52 C53 3(2) . .
C54 C51 C52 C53 179.8(17) . .
C50A C51A C52A C53A -2(4) . .
C54A C51A C52A C53A -177(2) . .
C49 C48 C53 C52 0(2) . .
S6 C48 C53 C52 173.5(12) . .
C51 C52 C53 C48 -3(3) . .
C51A C52A C53A C48A 2(4) . .
C49A C48A C53A C52A 1(3) . .
S6 C48A C53A C52A 178.7(19) . .
C57 N9 C55 C56 158.3(9) . .
C59 N9 C55 C56 -78.7(11) . .
Co3 N9 C55 C56 33.2(10) . .
C59A N9 C55A C56 -149.5(13) . .
C57A N9 C55A C56 83.0(15) . .
Co3 N9 C55A C56 -31.7(16) . .
N9 C55 C56 N10 -40.0(13) . .
S7 N10 C56 C55 -155.7(8) . .
Co3 N10 C56 C55 26.2(11) . .
S7 N10 C56 C55A 168.6(10) . .
Co3 N10 C56 C55A -9.5(12) . .
N9 C55A C56 N10 28.7(18) . .
C55 N9 C57 C58 -91.8(9) . .
C59 N9 C57 C58 145.6(9) . .
Co3 N9 C57 C58 30.7(10) . .
C55A N9 C57A C58 -165.6(11) . .
C59A N9 C57A C58 61.5(12) . .
Co3 N9 C57A C58 -47.0(9) . .
N9 C57A C58 N11 39.9(11) . .
S8 N11 C58 C57A 157.8(7) . .
Co3 N11 C58 C57A -11.0(9) . .
S8 N11 C58 C57 -159.0(6) . .
Co3 N11 C58 C57 32.2(8) . .
N9 C57 C58 N11 -41.6(11) . .
C57 N9 C59 C60 -79.1(11) . .
C55 N9 C59 C60 153.9(9) . .
Co3 N9 C59 C60 40.4(10) . .
C55A N9 C59A C60 73.8(16) . .
C57A N9 C59A C60 -155.1(11) . .
Co3 N9 C59A C60 -47.2(13) . .
S9 N12 C60 C59 -127.1(8) . .
Co3 N12 C60 C59 39.8(9) . .
K5 N12 C60 C59 130.1(7) 4_575 .
S9 N12 C60 C59A -174.2(9) . .
Co3 N12 C60 C59A -7.3(11) . .
K5 N12 C60 C59A 83.0(10) 4_575 .
N9 C59 C60 N12 -53.1(11) . .
N9 C59A C60 N12 38.2(15) . .
O17 S7 C61 C66 82.9(8) . .
O18 S7 C61 C66 -40.9(8) . .
N10 S7 C61 C66 -160.2(7) . .
O17 S7 C61 C62 -96.9(8) . .
O18 S7 C61 C62 139.3(8) . .
N10 S7 C61 C62 20.0(8) . .
C66 C61 C62 C63 -0.6(15) . .
S7 C61 C62 C63 179.2(9) . .
C61 C62 C63 C64 -1.9(18) . .
C62 C63 C64 C65 1(2) . .
C62 C63 C64 C67 179.6(14) . .
C63 C64 C65 C66 3(2) . .
C67 C64 C65 C66 -176.1(14) . .
C64 C65 C66 C61 -5.4(19) . .
C62 C61 C66 C65 4.3(15) . .
S7 C61 C66 C65 -175.5(9) . .
O20 S8 C68 C73 164.0(12) . .
O19 S8 C68 C73 44.4(12) . .
N11 S8 C68 C73 -73.7(12) . .
K3 S8 C68 C73 98.0(12) 2_655 .
K5 S8 C68 C73 14.2(13) 4_575 .
O20 S8 C68 C69 -6.2(6) . .
O19 S8 C68 C69 -125.8(5) . .
N11 S8 C68 C69 116.1(5) . .
K3 S8 C68 C69 -72.2(5) 2_655 .
K5 S8 C68 C69 -156.0(4) 4_575 .
O20 S8 C68 C73A -175.6(14) . .
O19 S8 C68 C73A 64.8(14) . .
N11 S8 C68 C73A -53.3(14) . .
K3 S8 C68 C73A 118.4(13) 2_655 .
K5 S8 C68 C73A 34.6(14) 4_575 .
C73 C68 C69 C70 11.8(14) . .
C73A C68 C69 C70 -9.0(17) . .
S8 C68 C69 C70 -177.2(5) . .
C68 C69 C70 C71 -0.2(11) . .
C69 C70 C71 C72 -12.8(18) . .
C69 C70 C71 C74 177.7(7) . .
C69 C70 C71 C72A 7.2(19) . .
C70 C71 C72 C73 14(3) . .
C74 C71 C72 C73 -176.5(17) . .
C70 C71 C72A C73A -6(4) . .
C74 C71 C72A C73A -177(2) . .
C69 C68 C73 C72 -11(2) . .
S8 C68 C73 C72 177.7(16) . .
C71 C72 C73 C68 -2(3) . .
C71 C72A C73A C68 -2(4) . .
C71 C72A C73A K6 -122(2) . .
C69 C68 C73A C72A 10(3) . .
S8 C68 C73A C72A 179(2) . .
C69 C68 C73A K6 141.6(8) . .
S8 C68 C73A K6 -49.4(11) . .
O21 S9 C75 C80 121.7(5) . .
O22 S9 C75 C80 -0.5(6) . .
N12 S9 C75 C80 -122.6(5) . .
K5 S9 C75 C80 158.7(4) 4_575 .
O21 S9 C75 C76 -56.7(6) . .
O22 S9 C75 C76 -178.9(5) . .
N12 S9 C75 C76 59.0(6) . .
K5 S9 C75 C76 -19.7(8) 4_575 .
C80 C75 C76 C77 0.5(10) . .
S9 C75 C76 C77 178.9(5) . .
C75 C76 C77 C78 0.2(11) . .
C76 C77 C78 C79 -0.8(11) . .
C76 C77 C78 C81 175.5(7) . .
C77 C78 C79 C80 0.7(11) . .
C81 C78 C79 C80 -175.6(7) . .
C76 C75 C80 C79 -0.6(10) . .
S9 C75 C80 C79 -179.0(5) . .
C78 C79 C80 C75 0.0(10) . .
